data_4025960
loop_
_publ_author_name
'Amol M. Kendhale'
'Legiso Poniman'
'Zeyuan Dong'
'Katta Laxmi-Reddy'
'Brice Kauffmann'
'Yann Ferrand'
'Ivan Huc'

_publ_section_title
;
 Absolute Control of Helical Handedness in Quinoline Oligoamides
;
_journal_name_full 'Journal of Organic Chemistry'
_journal_page_first 195
_journal_page_last 200
_journal_paper_doi 10.1021/jo1019442
_journal_volume 76
_journal_year 2011
_chemical_absolute_configuration rmad
_chemical_formula_sum 'C110 H124 N12 O19.5'
_chemical_formula_weight 1926.21
_chemical_name_systematic
; 
 ? 
;
_space_group_IT_number 4
_symmetry_cell_setting monoclinic
_symmetry_space_group_name_Hall 'P 2yb'
_symmetry_space_group_name_H-M 'P 1 21 1'
_atom_sites_solution_hydrogens geom
_atom_sites_solution_primary direct
_atom_sites_solution_secondary difmap
_audit_creation_method SHELXL-97
_cell_angle_alpha 90.00
_cell_angle_beta 90.15(3)
_cell_angle_gamma 90.00
_cell_formula_units_Z 4
_cell_length_a 13.940(3)
_cell_length_b 13.983(3)
_cell_length_c 52.858(11)
_cell_measurement_temperature 213(2)
_cell_volume 10303(4)
_computing_structure_refinement 'SHELXL-97 (Sheldrick, 1997)'
_computing_structure_solution 'SHELXS-97 (Sheldrick, 1990)'
_diffrn_ambient_temperature 213(2)
_diffrn_measured_fraction_theta_full 0.968
_diffrn_measured_fraction_theta_max 0.968
_diffrn_radiation_monochromator 'osmic mirrors'
_diffrn_radiation_source 'rotating anode'
_diffrn_radiation_type CuK\a
_diffrn_radiation_wavelength 1.54178
_diffrn_reflns_av_R_equivalents 0.0347
_diffrn_reflns_av_sigmaI/netI 0.0215
_diffrn_reflns_limit_h_max 14
_diffrn_reflns_limit_h_min -11
_diffrn_reflns_limit_k_max 13
_diffrn_reflns_limit_k_min -10
_diffrn_reflns_limit_l_max 53
_diffrn_reflns_limit_l_min -52
_diffrn_reflns_number 113444
_diffrn_reflns_theta_full 51.14
_diffrn_reflns_theta_max 51.14
_diffrn_reflns_theta_min 1.67
_exptl_absorpt_coefficient_mu 0.698
_exptl_absorpt_correction_type none
_exptl_crystal_density_diffrn 1.242
_exptl_crystal_F_000 4096
_exptl_crystal_size_max 0.2
_exptl_crystal_size_mid 0.1
_exptl_crystal_size_min 0.1
_refine_diff_density_max 1.350
_refine_diff_density_min -0.548
_refine_diff_density_rms 0.085
_refine_ls_abs_structure_details 'Flack H D (1983), Acta Cryst. A39, 876-881'
_refine_ls_abs_structure_Flack 0.1(2)
_refine_ls_extinction_coef 0.00048(10)
_refine_ls_extinction_expression Fc^*^=kFc[1+0.001xFc^2^\l^3^/sin(2\q)]^-1/4^
_refine_ls_extinction_method SHELXL
_refine_ls_goodness_of_fit_ref 1.458
_refine_ls_hydrogen_treatment constr
_refine_ls_matrix_type full
_refine_ls_number_parameters 2508
_refine_ls_number_reflns 18626
_refine_ls_number_restraints 33
_refine_ls_restrained_S_all 1.483
_refine_ls_R_factor_all 0.0876
_refine_ls_R_factor_gt 0.0862
_refine_ls_shift/su_max 0.096
_refine_ls_shift/su_mean 0.066
_refine_ls_structure_factor_coef Fsqd
_refine_ls_weighting_details 'calc w=1/[\s^2^(Fo^2^)+(0.2000P)^2^+0.0000P] where P=(Fo^2^+2Fc^2^)/3'
_refine_ls_weighting_scheme calc
_refine_ls_wR_factor_gt 0.2754
_refine_ls_wR_factor_ref 0.2796
_reflns_number_gt 18019
_reflns_number_total 18626
_reflns_threshold_expression >2sigma(I)
_cod_data_source_file jo1019442_si_002.cif
_cod_data_source_block ak1
_cod_original_cell_volume 10304(4)
_cod_original_formula_sum 'C110 H124 N12 O19.50'
_cod_database_code 4025960

loop_
_symmetry_equiv_pos_as_xyz
'x, y, z'
'-x, y+1/2, -z'

loop_
_atom_site_label
_atom_site_type_symbol
_atom_site_fract_x
_atom_site_fract_y
_atom_site_fract_z
_atom_site_U_iso_or_equiv
_atom_site_adp_type
_atom_site_occupancy
_atom_site_symmetry_multiplicity
_atom_site_calc_flag
_atom_site_refinement_flags
O108 O 0.2430(3) 0.2516(4) 0.37507(8) 0.0525(13) Uani 1 1 d .
O9 O 0.7424(3) 0.7373(4) 0.12522(8) 0.0484(12) Uani 1 1 d .
O106 O 0.6498(3) 0.2411(5) 0.42404(8) 0.0673(16) Uani 1 1 d .
N6 N 0.8167(4) 0.8234(5) 0.08631(9) 0.0473(15) Uani 1 1 d .
N3 N 0.9807(4) 0.6196(5) 0.13686(10) 0.0505(16) Uani 1 1 d .
H3 H 0.9772 0.6578 0.1241 0.061 Uiso 1 1 calc R
O4 O 1.2400(4) 0.9053(5) 0.18523(10) 0.0726(17) Uani 1 1 d .
N7 N 0.8292(4) 0.8100(5) 0.16365(9) 0.0457(15) Uani 1 1 d .
N14 N 0.4810(4) 0.3702(5) 0.36341(9) 0.0502(16) Uani 1 1 d .
H14 H 0.4788 0.3325 0.3763 0.060 Uiso 1 1 calc R
O102 O 1.1506(3) 0.7473(5) 0.07582(8) 0.0641(15) Uani 1 1 d .
O104 O 0.2536(4) -0.1564(5) 0.32613(9) 0.0647(15) Uani 1 1 d .
O12 O 0.9112(4) 1.2349(5) 0.06488(10) 0.0699(16) Uani 1 1 d .
O100 O 0.7536(4) 1.1449(4) 0.17406(9) 0.0657(15) Uani 1 1 d .
O22 O 0.1204(4) 0.3128(5) 0.39885(9) 0.0683(16) Uani 1 1 d .
O19 O 0.7388(4) 0.0833(5) 0.31481(10) 0.0720(16) Uani 1 1 d .
N12 N 0.6251(4) 0.9752(5) 0.11314(9) 0.0498(16) Uani 1 1 d .
H12 H 0.6628 0.9731 0.1260 0.060 Uiso 1 1 calc R
N17 N 0.3168(4) 0.1657(5) 0.41377(9) 0.0478(15) Uani 1 1 d .
N21 N 0.1247(4) 0.0138(5) 0.38684(9) 0.0491(15) Uani 1 1 d .
H21 H 0.1621 0.0163 0.3739 0.059 Uiso 1 1 calc R
N11 N 0.6910(5) 0.9860(5) 0.19669(10) 0.0570(17) Uani 1 1 d .
H11 H 0.6989 0.9984 0.1809 0.068 Uiso 1 1 calc R
N18 N 0.3288(4) 0.1777(5) 0.33622(9) 0.0437(14) Uani 1 1 d .
O26 O 0.4120(4) -0.2458(5) 0.43508(10) 0.0738(17) Uani 1 1 d .
C021 C 0.3667(4) 0.4047(6) 0.43145(12) 0.0445(18) Uani 1 1 d .
N22 N 0.4918(4) 0.3038(5) 0.44673(10) 0.0577(18) Uani 1 1 d .
H22 H 0.5047 0.2967 0.4309 0.069 Uiso 1 1 calc R
N1 N 0.9922(4) 0.6855(5) 0.05352(11) 0.0581(18) Uani 1 1 d .
H1 H 1.0053 0.6919 0.0693 0.070 Uiso 1 1 calc R
O7 O 0.6192(4) 0.6766(5) 0.10119(9) 0.0711(16) Uani 1 1 d .
N23 N 0.1902(4) 0.0009(5) 0.30335(12) 0.0605(17) Uani 1 1 d .
H23 H 0.1957 -0.0132 0.3191 0.073 Uiso 1 1 calc R
C026 C 0.0889(4) 0.1268(5) 0.31824(11) 0.0421(17) Uani 1 1 d .
N20 N 0.2968(4) -0.0611(4) 0.38165(10) 0.0473(14) Uani 1 1 d .
N2 N 0.9126(4) 0.5871(5) 0.09093(10) 0.0509(16) Uani 1 1 d .
O21 O 0.1672(3) 0.1164(5) 0.48034(8) 0.0697(17) Uani 1 1 d .
O24 O 0.3798(4) 0.3260(5) 0.26950(9) 0.0691(16) Uani 1 1 d .
N13 N 0.4125(4) 0.4019(5) 0.40893(10) 0.0499(15) Uani 1 1 d .
O28 O -0.0761(4) 0.3231(4) 0.32939(9) 0.0635(14) Uani 1 1 d .
N10 N 0.5923(4) 0.9068(5) 0.15893(10) 0.0515(16) Uani 1 1 d .
C034 C 0.8679(4) 0.5836(6) 0.06804(12) 0.0495(19) Uani 1 1 d .
N72 N 0.0917(4) 0.0829(5) 0.34080(10) 0.0521(15) Uani 1 1 d .
O17 O 0.1715(3) 0.5703(5) 0.42052(9) 0.0681(16) Uani 1 1 d .
C037 C 0.5881(4) 0.8618(6) 0.18168(12) 0.0483(18) Uani 1 1 d .
O2 O 0.6717(3) 0.4201(5) 0.07954(10) 0.0692(16) Uani 1 1 d .
O23 O 0.1809(4) 0.3754(5) 0.35124(9) 0.0697(15) Uani 1 1 d .
O8 O 0.6819(4) 0.6157(5) 0.14874(9) 0.0708(16) Uani 1 1 d .
N19 N 0.4048(4) 0.0095(5) 0.34424(10) 0.0477(15) Uani 1 1 d .
H19 H 0.3640 0.0408 0.3532 0.057 Uiso 1 1 calc R
O14 O 0.4246(4) 0.6663(4) 0.17063(10) 0.0678(15) Uani 1 1 d .
C043 C 0.7477(5) 1.0757(5) 0.09683(11) 0.0453(18) Uani 1 1 d .
N9 N 0.7979(4) 1.0497(5) 0.11820(10) 0.0501(15) Uani 1 1 d .
N5 N 0.9853(3) 0.8985(5) 0.09419(9) 0.0477(15) Uani 1 1 d .
H5 H 0.9546 0.8569 0.1030 0.057 Uiso 1 1 calc R
N8 N 0.9045(4) 0.9810(5) 0.15544(10) 0.0500(15) Uani 1 1 d .
H8 H 0.8634 0.9499 0.1465 0.060 Uiso 1 1 calc R
N16 N 0.4859(3) 0.0901(5) 0.40578(9) 0.0441(14) Uani 1 1 d .
H16 H 0.4555 0.1318 0.3969 0.053 Uiso 1 1 calc R
O10 O 0.8805(4) 0.6623(4) 0.23041(8) 0.0653(15) Uani 1 1 d .
O6 O 0.6686(3) 0.8737(5) 0.01953(8) 0.0692(16) Uani 1 1 d .
C050 C 0.2478(5) -0.0854(5) 0.40304(11) 0.0446(18) Uani 1 1 d .
N4 N 1.0560(4) 0.7906(5) 0.13177(10) 0.0493(16) Uani 1 1 d .
C052 C 0.8518(4) 0.8811(6) 0.06775(12) 0.0442(17) Uani 1 1 d .
C053 C 0.2310(4) 0.2040(5) 0.41763(11) 0.0429(17) Uani 1 1 d .
O27 O -0.0149(4) 0.0783(6) 0.40037(11) 0.091(2) Uani 1 1 d .
C055 C 1.0799(4) 0.7433(6) 0.15287(11) 0.0460(19) Uani 1 1 d .
N15 N 0.5557(4) 0.1975(5) 0.36832(9) 0.0485(15) Uani 1 1 d .
C057 C 0.1588(4) -0.0438(6) 0.40674(11) 0.0455(18) Uani 1 1 d .
C058 C 0.4783(5) 0.7435(6) 0.16600(14) 0.057(2) Uani 1 1 d .
C059 C 0.8018(4) 0.9008(6) 0.04453(11) 0.0479(19) Uani 1 1 d .
C060 C 0.5812(4) 0.2462(6) 0.34689(11) 0.0467(19) Uani 1 1 d .
C061 C 0.7326(4) 0.7823(5) 0.08258(12) 0.0423(17) Uani 1 1 d .
O107 O 0.7632(4) 0.2512(6) 0.39400(12) 0.094(2) Uani 1 1 d .
C063 C 0.3512(4) 0.1071(6) 0.43235(11) 0.0466(19) Uani 1 1 d .
O20 O 0.6199(4) -0.0024(5) 0.40440(10) 0.0746(17) Uani 1 1 d .
C065 C 0.7497(5) 0.4724(6) 0.08431(14) 0.056(2) Uani 1 1 d .
C066 C 1.1639(5) 0.9203(7) 0.14459(14) 0.062(2) Uani 1 1 d .
H066 H 1.1923 0.9785 0.1407 0.074 Uiso 1 1 calc R
C067 C 0.4248(5) -0.1679(6) 0.39438(13) 0.058(2) Uani 1 1 d .
H067 H 0.4827 -0.1971 0.3903 0.070 Uiso 1 1 calc R
C068 C 0.8880(5) 0.8464(6) 0.18237(11) 0.0469(18) Uani 1 1 d .
C069 C 0.5390(4) 0.3374(6) 0.34337(12) 0.0483(19) Uani 1 1 d .
O103 O 1.2616(4) 0.7385(6) 0.10550(11) 0.094(2) Uani 1 1 d .
O11 O 0.9972(4) 1.1153(5) 0.15418(10) 0.0743(17) Uani 1 1 d .
C072 C 0.4070(5) 0.1918(6) 0.29451(12) 0.0492(19) Uani 1 1 d .
O25 O 0.4966(4) -0.1255(5) 0.34562(11) 0.0777(17) Uani 1 1 d .
O13 O 0.4846(4) 0.9119(6) 0.09919(11) 0.092(2) Uani 1 1 d .
C075 C 0.6583(5) 1.0321(6) 0.09322(11) 0.0479(18) Uani 1 1 d .
O5 O 1.1203(4) 0.9906(5) 0.09560(10) 0.0764(17) Uani 1 1 d .
C077 C 1.1832(5) 0.8725(7) 0.16667(13) 0.057(2) Uani 1 1 d .
C078 C 0.9053(5) 0.7972(6) 0.20540(12) 0.0470(18) Uani 1 1 d .
C079 C 1.0386(4) 0.6526(6) 0.15638(12) 0.0469(18) Uani 1 1 d .
C080 C 0.3869(4) 0.1426(5) 0.31753(11) 0.0425(17) Uani 1 1 d .
C081 C 0.8818(5) 1.0916(6) 0.12184(12) 0.0486(18) Uani 1 1 d .
C082 C 0.2487(5) 0.5166(6) 0.41598(14) 0.060(2) Uani 1 1 d .
C083 C 0.1777(5) 0.1931(7) 0.43964(14) 0.063(2) Uani 1 1 d .
H083 H 0.1194 0.2246 0.4414 0.075 Uiso 1 1 calc R
C084 C 0.8599(5) 0.7066(7) 0.20859(12) 0.055(2) Uani 1 1 d .
C085 C 0.7900(5) 0.7264(6) 0.16716(12) 0.0451(18) Uani 1 1 d .
C086 C 0.3026(5) 0.0882(6) 0.45555(12) 0.054(2) Uani 1 1 d .
C087 C 0.8758(5) 1.1781(6) 0.08337(14) 0.060(2) Uani 1 1 d .
C088 C 0.9245(5) 1.1555(6) 0.10543(13) 0.056(2) Uani 1 1 d .
H088 H 0.9840 1.1824 0.1091 0.067 Uiso 1 1 calc R
C089 C 0.6836(5) 0.1175(7) 0.33330(13) 0.055(2) Uani 1 1 d .
C090 C 0.9065(4) 0.6403(6) 0.04789(12) 0.052(2) Uani 1 1 d .
C091 C 0.2991(5) 0.5184(6) 0.39315(13) 0.058(2) Uani 1 1 d .
H091 H 0.2810 0.5588 0.3800 0.069 Uiso 1 1 calc R
C092 C 0.3769(5) -0.1878(6) 0.41679(13) 0.058(2) Uani 1 1 d .
C093 C 0.4409(4) 0.0644(6) 0.42817(11) 0.0454(18) Uani 1 1 d .
C094 C 0.4060(4) 0.3498(6) 0.45162(12) 0.051(2) Uani 1 1 d .
O18 O 0.4173(5) 0.5117(5) 0.34930(12) 0.093(2) Uani 1 1 d .
C096 C 0.6768(5) 0.7969(7) 0.06014(13) 0.059(2) Uani 1 1 d .
H096 H 0.6172 0.7677 0.0584 0.071 Uiso 1 1 calc R
C097 C -0.0240(5) 0.2445(6) 0.33426(13) 0.059(2) Uani 1 1 d .
O101 O 0.7439(6) 1.2602(5) 0.14487(13) 0.095(2) Uani 1 1 d .
O3 O 0.9167(5) 0.4801(5) 0.15074(12) 0.0855(19) Uani 1 1 d .
C100 C 0.3587(5) 0.2817(6) 0.29128(12) 0.0514(19) Uani 1 1 d .
O105 O 0.2431(5) -0.2681(5) 0.35550(13) 0.0899(19) Uani 1 1 d .
C102 C 0.7115(5) 0.8538(6) 0.04140(13) 0.0508(19) Uani 1 1 d .
C103 C 0.2110(5) 0.1363(6) 0.45846(12) 0.054(2) Uani 1 1 d .
C104 C 0.6455(5) 0.9021(6) 0.20172(13) 0.0532(19) Uani 1 1 d .
C105 C 0.6620(5) 0.0711(7) 0.35553(14) 0.060(2) Uani 1 1 d .
H105 H 0.6912 0.0132 0.3595 0.072 Uiso 1 1 calc R
C106 C 0.2885(4) 0.2624(6) 0.33288(12) 0.0449(18) Uani 1 1 d .
C107 C 0.8010(5) 0.6719(7) 0.18986(12) 0.058(2) Uani 1 1 d .
H107 H 0.7689 0.6141 0.1919 0.070 Uiso 1 1 calc R
C108 C 1.0964(5) 0.8740(7) 0.12790(12) 0.053(2) Uani 1 1 d .
C109 C 0.8000(5) 0.4697(7) 0.10692(13) 0.059(2) Uani 1 1 d .
H109 H 0.7828 0.4285 0.1199 0.070 Uiso 1 1 calc R
C110 C 0.9420(4) 0.9265(6) 0.07167(11) 0.0432(18) Uani 1 1 d .
C111 C 0.5690(5) 0.0604(6) 0.39577(13) 0.0521(19) Uani 1 1 d .
O1 O 1.0450(4) 0.7262(7) 0.01451(10) 0.113(3) Uani 1 1 d .
C113 C 0.1449(5) 0.0876(5) 0.29800(11) 0.0458(18) Uani 1 1 d .
C114 C 0.3808(5) -0.1014(6) 0.37838(12) 0.0529(19) Uani 1 1 d .
C115 C 0.3603(5) 0.3490(7) 0.47507(14) 0.069(2) Uani 1 1 d .
H115 H 0.3858 0.3131 0.4883 0.082 Uiso 1 1 calc R
C116 C 0.9950(5) 0.9721(6) 0.19579(12) 0.0475(17) Uani 1 1 d .
H116 H 1.0279 1.0286 0.1925 0.057 Uiso 1 1 calc R
C117 C 0.9335(5) 1.0631(6) 0.14579(13) 0.052(2) Uani 1 1 d .
C118 C 0.7830(4) 0.5277(6) 0.06388(12) 0.0492(18) Uani 1 1 d .
C119 C 0.4776(5) 0.7948(7) 0.14317(13) 0.060(2) Uani 1 1 d .
H119 H 0.4380 0.7766 0.1298 0.072 Uiso 1 1 calc R
C120 C 0.4310(5) 0.0525(6) 0.32185(11) 0.0460(18) Uani 1 1 d .
C121 C 1.0695(5) 0.9284(7) 0.10386(13) 0.056(2) Uani 1 1 d .
C122 C 0.5955(5) 0.1125(6) 0.37200(12) 0.0470(18) Uani 1 1 d .
C123 C 0.9314(5) 0.9374(6) 0.17819(11) 0.0453(18) Uani 1 1 d .
O15 O 0.7326(7) 1.0388(6) 0.23549(10) 0.120(3) Uani 1 1 d .
C125 C 0.4335(5) -0.0734(7) 0.35410(13) 0.057(2) Uani 1 1 d .
C126 C 0.4679(5) 0.1529(7) 0.27679(12) 0.059(2) Uani 1 1 d .
H126 H 0.4794 0.1846 0.2616 0.071 Uiso 1 1 calc R
O16 O 0.5444(4) 0.2617(8) 0.48539(10) 0.111(3) Uani 1 1 d .
C128 C 0.8622(5) 0.6414(7) 0.02512(13) 0.062(2) Uani 1 1 d .
H128 H 0.8869 0.6782 0.0120 0.075 Uiso 1 1 calc R
C129 C -0.0246(5) 0.1943(6) 0.35658(13) 0.055(2) Uani 1 1 d .
H129 H -0.0650 0.2120 0.3697 0.066 Uiso 1 1 calc R
C130 C 0.9690(5) 0.8363(7) 0.22319(12) 0.054(2) Uani 1 1 d .
H130 H 0.9828 0.8035 0.2381 0.065 Uiso 1 1 calc R
C131 C 0.2825(5) 0.4597(6) 0.43617(12) 0.0530(19) Uani 1 1 d .
C132 C 0.1459(6) 0.1320(7) 0.27524(14) 0.066(2) Uani 1 1 d .
H132 H 0.1818 0.1060 0.2621 0.079 Uiso 1 1 calc R
C133 C 0.6427(5) 0.2078(7) 0.32846(13) 0.057(2) Uani 1 1 d .
C134 C 0.8417(5) 0.9621(7) 0.02688(12) 0.057(2) Uani 1 1 d .
H134 H 0.8100 0.9732 0.0117 0.069 Uiso 1 1 calc R
C135 C 0.5350(5) 0.7784(6) 0.18606(13) 0.056(2) Uani 1 1 d .
C136 C 0.3007(5) 0.3171(6) 0.31004(12) 0.0506(19) Uani 1 1 d .
H136 H 0.2697 0.3755 0.3080 0.061 Uiso 1 1 calc R
C137 C 0.9787(5) 0.9892(6) 0.05432(13) 0.0510(19) Uani 1 1 d .
H137 H 1.0366 1.0200 0.0575 0.061 Uiso 1 1 calc R
C138 C 0.3407(5) 0.0266(7) 0.47311(13) 0.058(2) Uani 1 1 d .
H138 H 0.3083 0.0145 0.4881 0.070 Uiso 1 1 calc R
C139 C 0.4935(5) 0.0157(6) 0.30406(13) 0.0522(19) Uani 1 1 d .
H139 H 0.5233 -0.0428 0.3069 0.063 Uiso 1 1 calc R
O29 O 0.2320(7) -0.0507(6) 0.26436(10) 0.124(3) Uani 1 1 d .
C141 C 0.4776(5) -0.0013(6) 0.44589(13) 0.0517(19) Uani 1 1 d .
H141 H 0.5345 -0.0336 0.4425 0.062 Uiso 1 1 calc R
C142 C 0.6925(5) 0.7227(6) 0.10306(12) 0.052(2) Uani 1 1 d .
C143 C 0.1908(5) 0.2649(6) 0.39659(12) 0.0470(18) Uani 1 1 d .
C144 C 0.5118(5) 0.0659(7) 0.28187(13) 0.060(2) Uani 1 1 d .
H144 H 0.5546 0.0405 0.2702 0.072 Uiso 1 1 calc R
C145 C 0.9286(5) 1.0070(6) 0.03173(13) 0.058(2) Uani 1 1 d .
H145 H 0.9538 1.0493 0.0199 0.070 Uiso 1 1 calc R
C146 C 0.2294(5) 0.3037(6) 0.35294(13) 0.0505(19) Uani 1 1 d .
C147 C 0.3794(5) 0.4558(6) 0.39083(12) 0.0466(17) Uani 1 1 d .
C148 C 0.7291(5) 0.6866(7) 0.14655(13) 0.0506(19) Uani 1 1 d .
C149 C 1.1432(5) 0.7812(6) 0.17158(12) 0.051(2) Uani 1 1 d .
C150 C 0.8788(5) 0.5326(6) 0.10925(12) 0.0467(18) Uani 1 1 d .
C151 C 0.5375(4) 0.8729(6) 0.14110(12) 0.0501(19) Uani 1 1 d .
C152 C 0.7861(5) 1.1399(6) 0.07901(13) 0.0509(19) Uani 1 1 d .
C153 C 0.2855(5) -0.1507(6) 0.42126(12) 0.053(2) Uani 1 1 d .
C154 C 0.0372(4) 0.1156(6) 0.35911(12) 0.0484(18) Uani 1 1 d .
C155 C 0.6457(7) 0.8556(7) 0.22508(15) 0.072(2) Uani 1 1 d .
H155 H 0.6816 0.8809 0.2383 0.087 Uiso 1 1 calc R
C156 C 1.0109(5) 0.9240(7) 0.21838(13) 0.059(2) Uani 1 1 d .
H156 H 1.0507 0.9514 0.2305 0.071 Uiso 1 1 calc R
C157 C 0.0341(5) 0.2122(6) 0.31394(13) 0.056(2) Uani 1 1 d .
C158 C 0.0433(5) 0.0662(6) 0.38444(13) 0.055(2) Uani 1 1 d .
C159 C 0.4282(5) 0.4512(7) 0.36585(14) 0.057(2) Uani 1 1 d .
C160 C 0.8081(5) -0.0443(8) 0.29059(16) 0.073(3) Uani 1 1 d .
H160 H 0.7619 -0.0261 0.2774 0.087 Uiso 1 1 calc R
C161 C 0.1311(6) 0.6253(7) 0.40002(16) 0.071(2) Uani 1 1 d .
H16A H 0.1227 0.5845 0.3853 0.086 Uiso 1 1 calc R
H16B H 0.1748 0.6764 0.3955 0.086 Uiso 1 1 calc R
C162 C 1.2354(5) 0.6771(7) 0.04308(15) 0.066(2) Uani 1 1 d .
C163 C 0.5438(5) 0.9229(6) 0.11560(13) 0.054(2) Uani 1 1 d .
C164 C 0.4297(5) -0.0182(6) 0.46819(12) 0.0507(19) Uani 1 1 d .
H164 H 0.4561 -0.0594 0.4801 0.061 Uiso 1 1 calc R
C165 C 0.3683(6) 0.6279(7) 0.14966(15) 0.070(2) Uani 1 1 d .
H16E H 0.4089 0.6194 0.1350 0.084 Uiso 1 1 calc R
H16F H 0.3174 0.6723 0.1452 0.084 Uiso 1 1 calc R
C166 C 0.9280(5) 0.5373(6) 0.13410(14) 0.053(2) Uani 1 1 d .
C167 C 0.6329(6) 0.3634(7) 0.10036(15) 0.069(2) Uani 1 1 d .
H16C H 0.6254 0.4037 0.1152 0.083 Uiso 1 1 calc R
H16D H 0.6774 0.3126 0.1046 0.083 Uiso 1 1 calc R
C168 C 1.0398(6) 1.3003(7) 0.04067(17) 0.076(2) Uani 1 1 d .
H168 H 1.0206 1.2535 0.0278 0.091 Uiso 1 1 calc R
C169 C 0.7359(5) 0.3131(7) 0.45687(15) 0.063(2) Uani 1 1 d .
C170 C 0.6536(5) 0.2392(7) 0.45212(14) 0.060(2) Uani 1 1 d .
C171 C 0.2422(7) -0.2483(8) 0.33369(19) 0.079(3) Uani 1 1 d .
C172 C 1.3067(5) 1.0321(7) 0.20947(16) 0.070(2) Uani 1 1 d .
H172 H 1.2602 1.0143 0.2225 0.084 Uiso 1 1 calc R
C173 C 1.0556(5) 0.5995(7) 0.17853(12) 0.056(2) Uani 1 1 d .
H173 H 1.0264 0.5406 0.1812 0.067 Uiso 1 1 calc R
C174 C 0.7449(7) 1.2387(7) 0.16630(19) 0.075(3) Uani 1 1 d .
C175 C 0.5397(6) -0.3144(7) 0.45915(15) 0.072(2) Uani 1 1 d .
H175 H 0.5234 -0.2676 0.4723 0.086 Uiso 1 1 calc R
C176 C 0.7442(5) 0.2514(8) 0.41616(17) 0.073(3) Uani 1 1 d .
C177 C 0.1830(6) -0.2406(6) 0.29263(15) 0.065(2) Uani 1 1 d .
C178 C 1.1526(5) 0.7477(7) 0.04823(14) 0.063(2) Uani 1 1 d .
C179 C 1.2422(5) 0.7398(8) 0.08361(18) 0.076(3) Uani 1 1 d .
C180 C 0.2296(6) -0.1677(7) 0.44316(13) 0.062(2) Uani 1 1 d .
H180 H 0.2514 -0.2111 0.4552 0.074 Uiso 1 1 calc R
C181 C 0.5569(5) 0.3895(7) 0.32155(13) 0.058(2) Uani 1 1 d .
H181 H 0.5293 0.4493 0.3191 0.069 Uiso 1 1 calc R
C182 C 0.7300(6) 1.1576(7) 0.05683(14) 0.065(2) Uani 1 1 d .
H182 H 0.7517 1.2009 0.0448 0.078 Uiso 1 1 calc R
C183 C -0.1328(6) 0.3617(8) 0.35012(16) 0.075(3) Uani 1 1 d .
H18A H -0.0929 0.3687 0.3651 0.090 Uiso 1 1 calc R
H18B H -0.1848 0.3183 0.3541 0.090 Uiso 1 1 calc R
C184 C 0.6826(6) 1.2315(7) 0.20715(15) 0.071(2) Uani 1 1 d .
C185 C 1.0580(5) 0.7207(8) 0.03722(15) 0.073(3) Uani 1 1 d .
C186 C 0.6059(5) 1.0510(6) 0.07125(12) 0.0527(19) Uani 1 1 d .
H186 H 0.5459 1.0235 0.0688 0.063 Uiso 1 1 calc R
C187 C 0.1454(5) -0.1222(7) 0.44689(12) 0.059(2) Uani 1 1 d .
H187 H 0.1125 -0.1317 0.4620 0.070 Uiso 1 1 calc R
C188 C 0.1068(5) -0.0616(6) 0.42875(13) 0.055(2) Uani 1 1 d .
H188 H 0.0472 -0.0332 0.4312 0.067 Uiso 1 1 calc R
C189 C 0.2773(6) 0.4013(8) 0.47881(15) 0.072(3) Uani 1 1 d .
H189 H 0.2470 0.3985 0.4944 0.087 Uiso 1 1 calc R
C190 C 0.7254(8) 1.0523(7) 0.21265(16) 0.079(3) Uani 1 1 d .
C191 C 0.7547(6) 1.1471(7) 0.20222(14) 0.065(2) Uani 1 1 d .
C192 C 0.6630(5) 0.2652(8) 0.30669(12) 0.063(2) Uani 1 1 d .
H192 H 0.7074 0.2445 0.2948 0.076 Uiso 1 1 calc R
C193 C 0.2384(5) 0.4576(8) 0.45981(15) 0.071(2) Uani 1 1 d .
H193 H 0.1835 0.4936 0.4628 0.085 Uiso 1 1 calc R
C194 C 1.1188(5) 0.6396(7) 0.19648(13) 0.058(2) Uani 1 1 d .
H194 H 1.1314 0.6058 0.2113 0.069 Uiso 1 1 calc R
C195 C 0.6444(5) 1.1111(7) 0.05318(13) 0.058(2) Uani 1 1 d .
H195 H 0.6113 1.1204 0.0381 0.069 Uiso 1 1 calc R
C196 C 0.2263(7) -0.0632(8) 0.28718(17) 0.077(3) Uani 1 1 d .
C197 C 1.1628(5) 0.7269(7) 0.19304(13) 0.059(2) Uani 1 1 d .
H197 H 1.2058 0.7496 0.2051 0.071 Uiso 1 1 calc R
C198 C 0.2542(6) -0.1566(6) 0.29790(14) 0.064(2) Uani 1 1 d .
C199 C 0.5739(6) 0.8344(8) 0.01544(16) 0.084(3) Uani 1 1 d .
H19A H 0.5310 0.8526 0.0290 0.101 Uiso 1 1 calc R
H19B H 0.5765 0.7651 0.0145 0.101 Uiso 1 1 calc R
C200 C 0.7781(6) 0.5864(8) 0.02127(16) 0.076(3) Uani 1 1 d .
H200 H 0.7482 0.5876 0.0055 0.092 Uiso 1 1 calc R
C201 C 0.7403(5) 0.5322(8) 0.04001(14) 0.071(3) Uani 1 1 d .
H201 H 0.6847 0.4972 0.0369 0.085 Uiso 1 1 calc R
C202 C 0.5583(5) 0.2684(8) 0.46257(15) 0.072(3) Uani 1 1 d .
C203 C 0.6171(5) 0.3497(6) 0.30348(12) 0.056(2) Uani 1 1 d .
H203 H 0.6265 0.3829 0.2884 0.067 Uiso 1 1 calc R
C204 C 0.0780(6) 0.1574(9) 0.48497(15) 0.082(3) Uani 1 1 d .
H20A H 0.0347 0.1452 0.4709 0.098 Uiso 1 1 calc R
H20B H 0.0843 0.2260 0.4871 0.098 Uiso 1 1 calc R
C205 C 0.0934(6) 0.2173(7) 0.27096(15) 0.071(2) Uani 1 1 d .
H205 H 0.0968 0.2482 0.2554 0.085 Uiso 1 1 calc R
C206 C 0.8386(7) 0.5701(8) 0.23508(15) 0.081(3) Uani 1 1 d .
H20C H 0.8532 0.5265 0.2214 0.097 Uiso 1 1 calc R
H20D H 0.7695 0.5754 0.2366 0.097 Uiso 1 1 calc R
C208 C 0.0368(6) 0.2545(7) 0.29018(15) 0.071(2) Uani 1 1 d .
H208 H 0.0000 0.3087 0.2871 0.085 Uiso 1 1 calc R
C210 C 0.6812(8) 0.7388(9) 0.35258(19) 0.104(6) Uiso 1.00(4) 1 d D
H21A H 0.7065 0.6785 0.3588 0.125 Uiso 1 1 calc R
H21B H 0.7326 0.7628 0.3420 0.125 Uiso 1 1 calc R
C211 C 0.5379(6) 0.7341(7) 0.20986(14) 0.071(2) Uani 1 1 d .
H211 H 0.5024 0.6789 0.2128 0.085 Uiso 1 1 calc R
C212 C 0.0366(6) 0.6668(8) 0.40742(18) 0.085(3) Uani 1 1 d .
H212 H 0.0458 0.7059 0.4226 0.102 Uiso 1 1 calc R
C213 C 0.3842(7) 0.4549(8) 0.24001(17) 0.080(3) Uani 1 1 d .
H213 H 0.3750 0.4063 0.2269 0.096 Uiso 1 1 calc R
C214 C 0.0386(7) 0.1105(10) 0.50978(18) 0.089(3) Uani 1 1 d .
H214 H 0.0867 0.1191 0.5231 0.107 Uiso 1 1 calc R
C215 C 0.5371(6) 0.3208(8) 0.09323(19) 0.083(3) Uani 1 1 d .
H215 H 0.5464 0.2826 0.0779 0.100 Uiso 1 1 calc R
C216 C 0.3397(7) 0.4166(8) 0.26426(15) 0.082(3) Uani 1 1 d .
H21C H 0.3527 0.4601 0.2782 0.099 Uiso 1 1 calc R
H21D H 0.2708 0.4111 0.2623 0.099 Uiso 1 1 calc R
C217 C 1.3043(5) 0.7321(7) 0.05991(16) 0.069(3) Uani 1 1 d .
C218 C 0.3242(7) 0.5299(8) 0.15764(17) 0.081(3) Uani 1 1 d .
H218 H 0.2847 0.5393 0.1727 0.097 Uiso 1 1 calc R
C597 C 0.8085(13) 0.9028(13) 0.4149(3) 0.159(9) Uiso 0.94(5) 1 d PD
H59A H 0.7649 0.9569 0.4143 0.190 Uiso 1 1 calc R
H59B H 0.8655 0.9198 0.4054 0.190 Uiso 1 1 calc R
C220 C 0.5940(7) 0.7730(8) 0.22896(15) 0.076(3) Uani 1 1 d .
H220 H 0.5966 0.7429 0.2446 0.091 Uiso 1 1 calc R
C221 C 0.5394(6) 0.8773(9) -0.01021(17) 0.085(3) Uani 1 1 d .
H221 H 0.5890 0.8674 -0.0230 0.102 Uiso 1 1 calc R
C222 C 0.8827(7) 0.5341(9) 0.25996(17) 0.091(3) Uani 1 1 d .
H222 H 0.8757 0.5853 0.2725 0.109 Uiso 1 1 calc R
C223 C 0.3525(6) -0.1978(7) 0.29157(19) 0.078(3) Uani 1 1 d .
H22A H 0.4027 -0.1664 0.3012 0.093 Uiso 1 1 calc R
H22B H 0.3664 -0.1915 0.2737 0.093 Uiso 1 1 calc R
C224 C 1.2672(6) 1.0056(9) 0.18455(17) 0.086(3) Uani 1 1 d .
H22G H 1.2117 1.0448 0.1807 0.103 Uiso 1 1 calc R
H22H H 1.3150 1.0160 0.1715 0.103 Uiso 1 1 calc R
C225 C 0.8028(5) 0.2592(7) 0.43980(17) 0.070(3) Uani 1 1 d .
C226 C 1.0129(6) 1.2617(8) 0.06623(16) 0.080(3) Uani 1 1 d .
H22I H 1.0519 1.2064 0.0704 0.096 Uiso 1 1 calc R
H22J H 1.0228 1.3100 0.0791 0.096 Uiso 1 1 calc R
C227 C -0.1728(6) 0.4577(8) 0.34247(17) 0.082(3) Uani 1 1 d .
H227 H -0.2119 0.4480 0.3273 0.099 Uiso 1 1 calc R
C228 C 0.8399(6) 1.2952(7) 0.20006(18) 0.075(3) Uani 1 1 d .
H22K H 0.8478 1.3380 0.2144 0.091 Uiso 1 1 calc R
H22L H 0.8862 1.3120 0.1871 0.091 Uiso 1 1 calc R
C229 C 1.1941(6) 0.8454(8) 0.04145(17) 0.077(3) Uani 1 1 d .
H22E H 1.1622 0.8963 0.0506 0.093 Uiso 1 1 calc R
H22F H 1.1894 0.8577 0.0234 0.093 Uiso 1 1 calc R
C230 C 0.2376(6) -0.3098(7) 0.31028(17) 0.073(3) Uani 1 1 d .
C231 C 0.7377(6) 1.2995(7) 0.18969(16) 0.068(2) Uani 1 1 d .
C232 C 0.7682(6) -0.0149(9) 0.31599(16) 0.081(3) Uani 1 1 d .
H23A H 0.7138 -0.0549 0.3203 0.098 Uiso 1 1 calc R
H23B H 0.8167 -0.0228 0.3290 0.098 Uiso 1 1 calc R
C233 C 0.8519(6) 1.1868(8) 0.20849(18) 0.082(3) Uani 1 1 d .
H23C H 0.9020 1.1550 0.1989 0.098 Uiso 1 1 calc R
H23D H 0.8659 1.1816 0.2264 0.098 Uiso 1 1 calc R
C234 C 0.6824(7) 1.2572(8) 0.23543(16) 0.084(3) Uani 1 1 d .
H23E H 0.7467 1.2711 0.2409 0.127 Uiso 1 1 calc R
H23F H 0.6577 1.2044 0.2450 0.127 Uiso 1 1 calc R
H23G H 0.6426 1.3124 0.2381 0.127 Uiso 1 1 calc R
C235 C 0.5098(7) -0.2732(8) 0.43408(17) 0.083(3) Uani 1 1 d .
H23H H 0.5492 -0.2180 0.4301 0.100 Uiso 1 1 calc R
H23I H 0.5188 -0.3205 0.4209 0.100 Uiso 1 1 calc R
C237 C 1.2999(6) 0.8345(8) 0.04994(18) 0.083(3) Uani 1 1 d .
H23X H 1.3433 0.8433 0.0358 0.099 Uiso 1 1 calc R
H23Y H 1.3158 0.8801 0.0631 0.099 Uiso 1 1 calc R
C238 C 0.8000(6) 0.1529(7) 0.45016(18) 0.077(3) Uani 1 1 d .
H23J H 0.8150 0.1071 0.4370 0.093 Uiso 1 1 calc R
H23K H 0.8440 0.1442 0.4642 0.093 Uiso 1 1 calc R
C239 C 0.6953(8) 1.3983(7) 0.1846(2) 0.088(3) Uani 1 1 d .
H23L H 0.6949 1.4347 0.2000 0.132 Uiso 1 1 calc R
H23M H 0.6309 1.3916 0.1784 0.132 Uiso 1 1 calc R
H23N H 0.7335 1.4307 0.1721 0.132 Uiso 1 1 calc R
C240 C 1.2148(6) 0.5773(9) 0.0509(2) 0.089(3) Uani 1 1 d .
H24A H 1.1725 0.5481 0.0388 0.134 Uiso 1 1 calc R
H24B H 1.1849 0.5775 0.0672 0.134 Uiso 1 1 calc R
H24C H 1.2737 0.5418 0.0517 0.134 Uiso 1 1 calc R
C241 C 0.9869(7) 0.5135(12) 0.2575(2) 0.122(5) Uani 1 1 d .
H24D H 1.0123 0.4951 0.2737 0.183 Uiso 1 1 calc R
H24E H 1.0196 0.5698 0.2517 0.183 Uiso 1 1 calc R
H24F H 0.9962 0.4625 0.2456 0.183 Uiso 1 1 calc R
C242 C 0.3424(6) -0.3068(8) 0.29946(18) 0.079(3) Uani 1 1 d .
H24X H 0.3492 -0.3487 0.2850 0.094 Uiso 1 1 calc R
H24Y H 0.3892 -0.3243 0.3122 0.094 Uiso 1 1 calc R
C243 C 1.2616(6) 0.6768(9) 0.01391(15) 0.087(3) Uani 1 1 d .
H24G H 1.2776 0.7406 0.0087 0.131 Uiso 1 1 calc R
H24H H 1.2076 0.6544 0.0043 0.131 Uiso 1 1 calc R
H24I H 1.3154 0.6354 0.0111 0.131 Uiso 1 1 calc R
C244 C 0.7166(6) 0.4119(9) 0.44928(19) 0.092(3) Uani 1 1 d .
H24J H 0.6728 0.4406 0.4610 0.138 Uiso 1 1 calc R
H24K H 0.6889 0.4126 0.4326 0.138 Uiso 1 1 calc R
H24L H 0.7756 0.4474 0.4492 0.138 Uiso 1 1 calc R
C245 C 0.0184(9) 0.0121(11) 0.5077(2) 0.108(4) Uani 1 1 d .
H24M H 0.0752 -0.0215 0.5027 0.163 Uiso 1 1 calc R
H24N H -0.0312 0.0025 0.4953 0.163 Uiso 1 1 calc R
H24O H -0.0028 -0.0117 0.5238 0.163 Uiso 1 1 calc R
C246 C 0.9050(5) 0.2972(10) 0.43386(19) 0.097(4) Uani 1 1 d .
H24P H 0.9409 0.3030 0.4493 0.145 Uiso 1 1 calc R
H24Q H 0.9003 0.3588 0.4259 0.145 Uiso 1 1 calc R
H24R H 0.9370 0.2535 0.4227 0.145 Uiso 1 1 calc R
C247 C 0.4823(8) 0.4725(10) 0.24194(19) 0.106(4) Uani 1 1 d .
H24S H 0.5069 0.4904 0.2257 0.160 Uiso 1 1 calc R
H24T H 0.5143 0.4158 0.2477 0.160 Uiso 1 1 calc R
H24U H 0.4932 0.5235 0.2538 0.160 Uiso 1 1 calc R
C248 C 0.5216(8) 0.9786(10) -0.00740(19) 0.107(4) Uani 1 1 d .
H24Z H 0.5022 1.0049 -0.0234 0.161 Uiso 1 1 calc R
H34W H 0.5791 1.0097 -0.0017 0.161 Uiso 1 1 calc R
H44V H 0.4715 0.9883 0.0048 0.161 Uiso 1 1 calc R
C249 C 0.6934(6) 0.1443(7) 0.45881(18) 0.074(3) Uani 1 1 d .
H34V H 0.6605 0.0935 0.4498 0.089 Uiso 1 1 calc R
H44W H 0.6891 0.1326 0.4769 0.089 Uiso 1 1 calc R
C250 C 0.1983(8) -0.4100(7) 0.3150(2) 0.086(3) Uani 1 1 d .
H25A H 0.1966 -0.4449 0.2994 0.129 Uiso 1 1 calc R
H25B H 0.1346 -0.4054 0.3218 0.129 Uiso 1 1 calc R
H25C H 0.2389 -0.4427 0.3269 0.129 Uiso 1 1 calc R
C251 C 0.7636(6) 0.3110(9) 0.48530(15) 0.093(3) Uani 1 1 d .
H25D H 0.7773 0.2464 0.4903 0.139 Uiso 1 1 calc R
H25E H 0.7113 0.3353 0.4952 0.139 Uiso 1 1 calc R
H25F H 0.8194 0.3500 0.4880 0.139 Uiso 1 1 calc R
C252 C 0.5820(6) 1.2099(9) 0.1990(2) 0.089(3) Uani 1 1 d .
H25G H 0.5817 1.1914 0.1815 0.134 Uiso 1 1 calc R
H25H H 0.5430 1.2659 0.2012 0.134 Uiso 1 1 calc R
H25I H 0.5569 1.1587 0.2091 0.134 Uiso 1 1 calc R
C253 C -0.0505(9) 0.1620(12) 0.5175(2) 0.127(5) Uani 1 1 d .
H25J H -0.0371 0.2291 0.5190 0.190 Uiso 1 1 calc R
H25K H -0.0721 0.1377 0.5335 0.190 Uiso 1 1 calc R
H25L H -0.0995 0.1523 0.5050 0.190 Uiso 1 1 calc R
C254 C 0.0807(6) -0.2190(8) 0.3005(2) 0.086(3) Uani 1 1 d .
H25M H 0.0519 -0.1763 0.2884 0.129 Uiso 1 1 calc R
H25N H 0.0808 -0.1897 0.3169 0.129 Uiso 1 1 calc R
H25O H 0.0446 -0.2774 0.3011 0.129 Uiso 1 1 calc R
C255 C 0.2584(7) 0.5015(10) 0.1353(2) 0.118(5) Uani 1 1 d .
H25U H 0.2117 0.5509 0.1325 0.177 Uiso 1 1 calc R
H25V H 0.2263 0.4426 0.1392 0.177 Uiso 1 1 calc R
H25W H 0.2963 0.4935 0.1203 0.177 Uiso 1 1 calc R
C256 C -0.2393(8) 0.4876(10) 0.3636(3) 0.128(5) Uani 1 1 d .
H25P H -0.2694 0.5472 0.3593 0.191 Uiso 1 1 calc R
H25Q H -0.2032 0.4951 0.3790 0.191 Uiso 1 1 calc R
H25R H -0.2876 0.4394 0.3659 0.191 Uiso 1 1 calc R
C257 C 0.1827(8) -0.2707(8) 0.26456(16) 0.087(3) Uani 1 1 d .
H25S H 0.2469 -0.2861 0.2594 0.130 Uiso 1 1 calc R
H25T H 0.1587 -0.2191 0.2544 0.130 Uiso 1 1 calc R
H35U H 0.1424 -0.3258 0.2624 0.130 Uiso 1 1 calc R
C258 C 0.5046(8) 0.2564(10) 0.1131(3) 0.120(5) Uani 1 1 d .
H35D H 0.4435 0.2299 0.1086 0.180 Uiso 1 1 calc R
H35E H 0.4987 0.2912 0.1287 0.180 Uiso 1 1 calc R
H35F H 0.5504 0.2057 0.1153 0.180 Uiso 1 1 calc R
C260 C 0.0059(9) 0.7329(10) 0.3854(2) 0.121(5) Uani 1 1 d .
H26A H -0.0532 0.7642 0.3896 0.182 Uiso 1 1 calc R
H26B H -0.0029 0.6955 0.3703 0.182 Uiso 1 1 calc R
H26C H 0.0548 0.7800 0.3825 0.182 Uiso 1 1 calc R
C262 C 1.4033(5) 0.6950(9) 0.06486(19) 0.092(3) Uani 1 1 d .
H36A H 1.4392 0.6950 0.0494 0.138 Uiso 1 1 calc R
H36B H 1.3995 0.6310 0.0714 0.138 Uiso 1 1 calc R
H36C H 1.4348 0.7353 0.0770 0.138 Uiso 1 1 calc R
C265 C 0.8214(8) -0.1563(11) 0.2898(2) 0.119(5) Uani 1 1 d .
H36D H 0.7615 -0.1868 0.2938 0.178 Uiso 1 1 calc R
H36E H 0.8689 -0.1750 0.3020 0.178 Uiso 1 1 calc R
H36F H 0.8417 -0.1753 0.2732 0.178 Uiso 1 1 calc R
C266 C 0.4055(11) 0.4605(10) 0.1640(2) 0.129(4) Uani 1 1 d .
H46D H 0.4439 0.4865 0.1774 0.193 Uiso 1 1 calc R
H46E H 0.4447 0.4509 0.1493 0.193 Uiso 1 1 calc R
H46F H 0.3789 0.4003 0.1693 0.193 Uiso 1 1 calc R
C267 C 1.1527(8) 1.3117(11) 0.0398(2) 0.119(4) Uani 1 1 d .
H46G H 1.1823 1.2508 0.0428 0.178 Uiso 1 1 calc R
H46H H 1.1728 1.3564 0.0525 0.178 Uiso 1 1 calc R
H46I H 1.1714 1.3348 0.0234 0.178 Uiso 1 1 calc R
C268 C 0.8270(10) 0.4536(14) 0.2687(3) 0.150(7) Uani 1 1 d .
H46J H 0.7611 0.4724 0.2706 0.225 Uiso 1 1 calc R
H46K H 0.8514 0.4325 0.2848 0.225 Uiso 1 1 calc R
H46L H 0.8314 0.4023 0.2567 0.225 Uiso 1 1 calc R
C269 C 0.3314(10) 0.5405(12) 0.2322(2) 0.134(6) Uani 1 1 d .
H26M H 0.2646 0.5252 0.2303 0.201 Uiso 1 1 calc R
H26N H 0.3562 0.5630 0.2163 0.201 Uiso 1 1 calc R
H26O H 0.3388 0.5895 0.2448 0.201 Uiso 1 1 calc R
C270 C 0.6509(8) -0.3296(10) 0.4599(2) 0.113(4) Uani 1 1 d .
H27A H 0.6825 -0.2703 0.4561 0.169 Uiso 1 1 calc R
H27B H 0.6686 -0.3768 0.4476 0.169 Uiso 1 1 calc R
H27C H 0.6697 -0.3510 0.4764 0.169 Uiso 1 1 calc R
C271 C 1.3998(6) 0.9824(9) 0.21499(18) 0.093(3) Uani 1 1 d .
H37A H 1.4223 1.0008 0.2315 0.139 Uiso 1 1 calc R
H37B H 1.4464 1.0002 0.2025 0.139 Uiso 1 1 calc R
H37C H 1.3902 0.9144 0.2145 0.139 Uiso 1 1 calc R
C272 C 0.3135(17) 0.1035(17) 0.0801(3) 0.231(15) Uiso 1.00(6) 1 d D
H37D H 0.2783 0.0444 0.0825 0.277 Uiso 1 1 calc R
H37E H 0.3736 0.0949 0.0891 0.277 Uiso 1 1 calc R
C273 C 0.4654(7) 0.3979(12) 0.0871(2) 0.126(5) Uani 1 1 d .
H57D H 0.4063 0.3692 0.0817 0.189 Uiso 1 1 calc R
H57E H 0.4901 0.4377 0.0738 0.189 Uiso 1 1 calc R
H57F H 0.4542 0.4361 0.1019 0.189 Uiso 1 1 calc R
C274 C 0.8974(6) 0.0035(9) 0.28556(19) 0.092(3) Uani 1 1 d .
H37G H 0.9220 -0.0173 0.2695 0.138 Uiso 1 1 calc R
H37H H 0.9428 -0.0117 0.2986 0.138 Uiso 1 1 calc R
H37I H 0.8871 0.0714 0.2851 0.138 Uiso 1 1 calc R
C275 C 0.1036(14) 0.3115(19) 0.1679(3) 0.223(14) Uiso 1.00(5) 1 d D
H37J H 0.0459 0.2736 0.1657 0.268 Uiso 1 1 calc R
H37K H 0.0928 0.3714 0.1591 0.268 Uiso 1 1 calc R
C276 C 0.9899(7) 1.3923(9) 0.0353(2) 0.098(3) Uani 1 1 d .
H47G H 1.0095 1.4158 0.0190 0.147 Uiso 1 1 calc R
H47H H 1.0062 1.4383 0.0480 0.147 Uiso 1 1 calc R
H47I H 0.9217 1.3821 0.0352 0.147 Uiso 1 1 calc R
C277 C -0.0321(7) 0.5919(11) 0.4130(2) 0.110(4) Uani 1 1 d .
H47J H -0.0913 0.6202 0.4185 0.166 Uiso 1 1 calc R
H47K H -0.0071 0.5516 0.4262 0.166 Uiso 1 1 calc R
H47L H -0.0434 0.5545 0.3981 0.166 Uiso 1 1 calc R
C278 C 1.3212(8) 1.1467(10) 0.2101(2) 0.107(4) Uani 1 1 d .
H77J H 1.2613 1.1776 0.2064 0.160 Uiso 1 1 calc R
H77K H 1.3679 1.1649 0.1977 0.160 Uiso 1 1 calc R
H77L H 1.3430 1.1657 0.2266 0.160 Uiso 1 1 calc R
C279 C -0.0936(10) 0.5278(9) 0.3358(2) 0.112(4) Uani 1 1 d .
H47M H -0.0558 0.5023 0.3223 0.167 Uiso 1 1 calc R
H47N H -0.0535 0.5381 0.3504 0.167 Uiso 1 1 calc R
H27O H -0.1215 0.5875 0.3307 0.167 Uiso 1 1 calc R
C280 C 0.4872(8) -0.4030(9) 0.46476(19) 0.095(3) Uani 1 1 d .
H28A H 0.5053 -0.4258 0.4812 0.143 Uiso 1 1 calc R
H28B H 0.5026 -0.4506 0.4523 0.143 Uiso 1 1 calc R
H28C H 0.4195 -0.3906 0.4644 0.143 Uiso 1 1 calc R
C300 C 0.4531(10) 0.8253(11) -0.0175(2) 0.134(6) Uani 1 1 d .
H30A H 0.4678 0.7585 -0.0191 0.201 Uiso 1 1 calc R
H30B H 0.4299 0.8492 -0.0334 0.201 Uiso 1 1 calc R
H30C H 0.4048 0.8339 -0.0048 0.201 Uiso 1 1 calc R
C94 C 0.8393(15) 0.8813(18) 0.4450(3) 0.199(12) Uiso 1.00(5) 1 d D
H94A H 0.8691 0.9372 0.4521 0.299 Uiso 1 1 calc R
H94B H 0.8835 0.8287 0.4457 0.299 Uiso 1 1 calc R
H94C H 0.7830 0.8657 0.4546 0.299 Uiso 1 1 calc R
C98 C 0.627(3) 0.690(3) 0.3295(5) 0.40(4) Uiso 1.00(7) 1 d D
H98A H 0.5684 0.7279 0.3306 0.483 Uiso 1 1 calc R
H98B H 0.6099 0.6311 0.3381 0.483 Uiso 1 1 calc R
C92 C 0.1858(6) 0.2584(8) 0.15356(18) 0.049(4) Uiso 0.68(3) 1 d PD
H92A H 0.1530 0.2475 0.1376 0.059 Uiso 1 1 calc R
H92B H 0.2269 0.3129 0.1501 0.059 Uiso 1 1 calc R
C91 C 0.2579(7) 0.1776(8) 0.09669(17) 0.067(4) Uiso 0.84(3) 1 d PD
H91A H 0.2857 0.2408 0.0949 0.080 Uiso 1 1 calc R
H91B H 0.1910 0.1804 0.0916 0.080 Uiso 1 1 calc R
C96 C 0.7572(7) 0.8110(8) 0.40144(17) 0.065(5) Uiso 0.82(4) 1 d PD
H96A H 0.8041 0.7602 0.4032 0.078 Uiso 1 1 calc R
H96B H 0.7057 0.7945 0.4129 0.078 Uiso 1 1 calc R
C97 C 0.715(3) 0.795(3) 0.3759(5) 0.35(4) Uiso 0.88(8) 1 d PD
H97A H 0.7547 0.8406 0.3670 0.418 Uiso 1 1 calc R
H97B H 0.6558 0.8293 0.3788 0.418 Uiso 1 1 calc R
C542 C 0.2618(18) 0.179(2) 0.1517(3) 0.370(13) Uiso 1 1 d D
H54A H 0.2443 0.1253 0.1625 0.444 Uiso 1 1 calc R
H54B H 0.3239 0.2024 0.1570 0.444 Uiso 1 1 calc R
C543 C 0.266(2) 0.1445(17) 0.1230(3) 0.277(12) Uiso 1 1 d D
H54C H 0.3288 0.1136 0.1226 0.333 Uiso 1 1 calc R
H54D H 0.2209 0.0921 0.1231 0.333 Uiso 1 1 calc R
C777 C 0.1114(14) 0.3366(17) 0.1979(3) 0.172(10) Uiso 1.00(5) 1 d D
H77A H 0.0519 0.3637 0.2036 0.258 Uiso 1 1 calc R
H77B H 0.1623 0.3817 0.2006 0.258 Uiso 1 1 calc R
H77C H 0.1245 0.2792 0.2072 0.258 Uiso 1 1 calc R
C776 C 0.6095(12) 0.6513(14) 0.3010(3) 0.146(8) Uiso 1.00(5) 1 d D
H77D H 0.5442 0.6305 0.2992 0.218 Uiso 1 1 calc R
H77E H 0.6519 0.5987 0.2978 0.218 Uiso 1 1 calc R
H77F H 0.6221 0.7019 0.2892 0.218 Uiso 1 1 calc R
C644 C 0.3442(12) 0.0998(15) 0.0505(3) 0.134(9) Uiso 1.00(7) 1 d D
H64A H 0.3758 0.0402 0.0471 0.201 Uiso 0.7(3) 1 calc PR
H64B H 0.3871 0.1518 0.0469 0.201 Uiso 1.0(3) 1 calc R
H64C H 0.2880 0.1052 0.0401 0.201 Uiso 1.0(3) 1 calc R

loop_
_atom_site_aniso_label
_atom_site_aniso_U_11
_atom_site_aniso_U_22
_atom_site_aniso_U_33
_atom_site_aniso_U_23
_atom_site_aniso_U_13
_atom_site_aniso_U_12
O108 0.061(2) 0.059(4) 0.037(2) 0.011(2) 0.007(2) 0.009(2)
O9 0.052(2) 0.057(4) 0.036(2) 0.012(2) -0.0058(19) -0.013(2)
O106 0.048(3) 0.109(5) 0.045(3) -0.007(3) -0.003(2) 0.000(3)
N6 0.051(3) 0.057(4) 0.033(3) 0.005(3) 0.007(2) 0.006(3)
N3 0.055(3) 0.061(5) 0.035(3) 0.008(3) -0.009(2) 0.005(3)
O4 0.070(3) 0.082(5) 0.066(3) -0.001(3) -0.027(3) -0.024(3)
N7 0.051(3) 0.055(5) 0.031(3) 0.000(3) -0.002(2) 0.001(3)
N14 0.061(3) 0.062(5) 0.028(3) 0.003(3) 0.007(2) -0.002(3)
O102 0.052(3) 0.092(5) 0.049(3) -0.005(3) 0.002(2) -0.003(3)
O104 0.094(4) 0.057(5) 0.043(3) -0.001(3) -0.004(2) 0.005(3)
O12 0.071(3) 0.073(4) 0.066(3) 0.031(3) 0.000(2) -0.017(3)
O100 0.096(4) 0.051(4) 0.050(3) -0.007(3) 0.011(2) -0.003(3)
O22 0.060(3) 0.088(5) 0.056(3) 0.004(3) 0.009(2) 0.018(3)
O19 0.072(3) 0.073(5) 0.071(3) 0.004(3) 0.027(3) 0.021(3)
N12 0.050(3) 0.066(5) 0.034(3) 0.010(3) -0.009(2) 0.004(3)
N17 0.052(3) 0.055(4) 0.036(3) -0.001(3) -0.001(2) -0.006(3)
N21 0.060(3) 0.056(4) 0.031(3) 0.009(3) 0.005(2) -0.008(3)
N11 0.088(4) 0.050(5) 0.033(3) -0.001(3) -0.004(3) -0.010(4)
N18 0.053(3) 0.050(5) 0.028(3) -0.001(3) 0.004(2) -0.007(3)
O26 0.065(3) 0.083(5) 0.073(3) 0.031(3) 0.004(3) 0.028(3)
C021 0.037(3) 0.057(5) 0.040(4) -0.004(3) 0.003(3) 0.008(3)
N22 0.051(3) 0.082(5) 0.040(3) 0.005(3) 0.006(3) 0.008(3)
N1 0.044(3) 0.085(5) 0.045(3) 0.012(3) 0.002(3) -0.004(3)
O7 0.066(3) 0.089(5) 0.059(3) 0.010(3) -0.009(2) -0.024(3)
N23 0.073(4) 0.060(5) 0.048(3) -0.002(4) 0.002(3) 0.008(4)
C026 0.049(3) 0.043(5) 0.035(4) 0.003(3) -0.004(3) 0.002(3)
N20 0.058(3) 0.041(4) 0.043(3) 0.000(3) -0.001(3) 0.000(3)
N2 0.045(3) 0.061(5) 0.046(3) 0.000(3) -0.002(3) 0.001(3)
O21 0.063(3) 0.106(5) 0.041(3) 0.003(3) 0.022(2) -0.010(3)
O24 0.098(4) 0.068(5) 0.041(3) 0.017(3) 0.006(2) 0.000(3)
N13 0.041(3) 0.061(5) 0.048(3) 0.007(3) 0.008(3) 0.004(3)
O28 0.076(3) 0.050(4) 0.064(3) -0.003(3) -0.013(3) 0.025(3)
N10 0.051(3) 0.054(4) 0.049(3) 0.007(3) -0.003(3) -0.003(3)
C034 0.041(3) 0.059(5) 0.048(4) -0.007(4) -0.005(3) -0.001(3)
N72 0.058(3) 0.052(4) 0.046(3) 0.003(3) 0.000(3) -0.002(3)
O17 0.057(3) 0.087(5) 0.061(3) -0.016(3) -0.002(2) 0.023(3)
C037 0.052(4) 0.053(5) 0.040(4) 0.005(4) 0.005(3) -0.001(4)
O2 0.056(3) 0.084(5) 0.067(3) -0.011(3) -0.001(2) -0.019(3)
O23 0.080(3) 0.068(5) 0.061(3) 0.010(3) 0.005(2) 0.025(4)
O8 0.089(4) 0.067(5) 0.057(3) 0.005(3) -0.008(3) -0.012(4)
N19 0.057(3) 0.038(4) 0.048(3) 0.009(3) 0.008(3) 0.009(3)
O14 0.080(3) 0.051(4) 0.073(3) 0.006(3) 0.008(3) -0.017(3)
C043 0.063(4) 0.045(5) 0.028(3) 0.001(3) 0.004(3) 0.011(4)
N9 0.062(4) 0.051(4) 0.037(3) 0.002(3) -0.004(3) -0.001(3)
N5 0.042(3) 0.061(4) 0.040(3) 0.015(3) -0.011(2) -0.009(3)
N8 0.059(3) 0.043(5) 0.048(3) 0.012(3) -0.010(3) 0.001(3)
N16 0.033(3) 0.057(4) 0.042(3) 0.011(3) 0.011(2) 0.005(3)
O10 0.095(3) 0.060(4) 0.041(3) 0.011(3) -0.001(2) 0.003(3)
O6 0.067(3) 0.105(5) 0.036(3) 0.002(3) -0.013(2) 0.011(3)
C050 0.068(4) 0.040(5) 0.026(3) 0.002(3) -0.006(3) -0.009(4)
N4 0.042(3) 0.065(5) 0.042(3) 0.003(3) -0.001(2) -0.006(3)
C052 0.044(4) 0.048(5) 0.041(4) 0.003(4) -0.007(3) 0.005(3)
C053 0.044(4) 0.048(5) 0.037(4) -0.007(3) -0.001(3) 0.008(3)
O27 0.075(3) 0.128(6) 0.069(3) 0.034(4) 0.022(3) 0.050(4)
C055 0.043(3) 0.071(6) 0.024(3) 0.001(4) -0.004(3) 0.007(4)
N15 0.043(3) 0.066(5) 0.036(3) 0.001(3) 0.005(2) 0.006(3)
C057 0.047(4) 0.056(5) 0.033(3) -0.004(4) 0.009(3) -0.003(3)
C058 0.058(4) 0.050(6) 0.062(5) -0.001(4) 0.011(3) -0.006(4)
C059 0.050(4) 0.071(6) 0.022(3) -0.003(4) -0.002(3) 0.008(4)
C060 0.037(3) 0.066(6) 0.037(4) 0.000(4) 0.004(3) -0.010(4)
C061 0.036(3) 0.049(5) 0.042(4) -0.009(3) -0.003(3) -0.003(3)
O107 0.058(3) 0.154(7) 0.069(4) -0.009(4) 0.016(3) -0.006(4)
C063 0.039(4) 0.071(6) 0.029(3) 0.003(4) 0.001(3) -0.007(3)
O20 0.063(3) 0.085(5) 0.076(3) 0.015(3) 0.011(3) 0.024(3)
C065 0.057(4) 0.048(5) 0.063(5) -0.009(4) 0.004(4) -0.001(4)
C066 0.055(4) 0.064(6) 0.065(5) -0.007(4) -0.016(4) -0.010(4)
C067 0.063(4) 0.057(6) 0.055(4) 0.011(4) -0.007(3) 0.019(4)
C068 0.057(4) 0.050(6) 0.034(3) 0.002(3) -0.003(3) 0.005(4)
C069 0.049(4) 0.055(6) 0.041(4) 0.006(4) 0.004(3) 0.006(4)
O103 0.054(3) 0.161(8) 0.066(4) -0.013(4) -0.015(3) 0.001(4)
O11 0.085(3) 0.069(4) 0.068(3) 0.015(3) -0.017(3) -0.032(3)
C072 0.060(4) 0.055(6) 0.033(4) -0.008(3) -0.002(3) -0.003(4)
O25 0.089(4) 0.061(4) 0.083(4) 0.006(3) 0.019(3) 0.016(4)
O13 0.083(4) 0.125(6) 0.068(3) 0.023(4) -0.018(3) -0.042(4)
C075 0.057(4) 0.056(5) 0.030(3) 0.007(4) -0.005(3) 0.006(4)
O5 0.073(3) 0.090(5) 0.066(3) 0.018(3) -0.012(3) -0.031(4)
C077 0.055(4) 0.072(7) 0.043(4) -0.009(4) -0.017(3) 0.003(4)
C078 0.061(4) 0.045(5) 0.035(4) 0.002(3) 0.002(3) 0.007(4)
C079 0.047(3) 0.052(6) 0.041(4) 0.006(4) -0.003(3) -0.006(4)
C080 0.053(3) 0.042(5) 0.032(3) 0.009(3) 0.003(3) -0.008(3)
C081 0.055(4) 0.043(5) 0.048(4) 0.003(4) -0.005(3) -0.001(4)
C082 0.054(4) 0.062(6) 0.065(5) -0.014(4) -0.002(4) 0.005(4)
C083 0.044(3) 0.086(7) 0.058(5) -0.023(5) 0.015(3) -0.004(4)
C084 0.063(4) 0.071(7) 0.031(4) 0.009(4) -0.002(3) 0.013(4)
C085 0.050(4) 0.045(6) 0.040(4) -0.001(4) 0.009(3) 0.001(4)
C086 0.061(4) 0.070(6) 0.032(3) 0.000(4) -0.001(3) -0.001(4)
C087 0.067(5) 0.061(6) 0.052(4) 0.016(4) 0.008(4) -0.001(4)
C088 0.068(4) 0.048(5) 0.053(4) 0.011(4) 0.003(3) -0.026(4)
C089 0.048(4) 0.071(7) 0.045(4) -0.003(4) 0.020(3) 0.005(4)
C090 0.039(4) 0.070(6) 0.046(4) 0.008(4) 0.000(3) 0.004(4)
C091 0.054(4) 0.068(6) 0.051(4) 0.008(4) -0.002(3) 0.005(4)
C092 0.062(4) 0.069(6) 0.042(4) 0.028(4) -0.008(3) 0.004(4)
C093 0.043(4) 0.061(5) 0.032(3) 0.003(3) -0.005(3) -0.003(3)
C094 0.034(3) 0.074(6) 0.044(4) -0.006(4) 0.007(3) 0.003(3)
O18 0.123(5) 0.077(5) 0.079(4) 0.023(4) 0.031(4) 0.043(4)
C096 0.055(4) 0.081(7) 0.041(4) -0.021(4) -0.009(3) 0.004(4)
C097 0.064(4) 0.062(6) 0.051(4) -0.004(4) -0.012(3) 0.000(4)
O101 0.145(6) 0.068(5) 0.073(4) 0.018(4) 0.014(4) -0.006(4)
O3 0.103(4) 0.079(5) 0.074(4) 0.023(4) -0.020(3) -0.033(4)
C100 0.061(4) 0.052(6) 0.041(4) 0.006(4) 0.003(3) -0.012(4)
O105 0.133(5) 0.055(4) 0.082(5) 0.013(4) -0.017(4) 0.005(4)
C102 0.050(4) 0.062(6) 0.041(4) 0.003(4) -0.004(3) 0.014(4)
C103 0.060(4) 0.067(6) 0.036(4) 0.000(4) 0.004(3) -0.004(4)
C104 0.072(4) 0.046(6) 0.041(4) 0.008(4) -0.005(3) -0.002(4)
C105 0.051(4) 0.060(6) 0.068(5) 0.000(4) 0.008(4) 0.013(4)
C106 0.049(3) 0.041(5) 0.045(4) 0.002(4) -0.006(3) -0.002(4)
C107 0.071(4) 0.061(6) 0.042(4) 0.008(4) 0.008(3) -0.001(4)
C108 0.054(4) 0.061(6) 0.043(4) 0.005(4) -0.012(3) 0.001(4)
C109 0.059(4) 0.069(6) 0.048(4) 0.004(4) 0.002(3) -0.006(4)
C110 0.039(3) 0.055(5) 0.036(3) 0.000(4) 0.003(3) 0.005(3)
C111 0.057(4) 0.050(5) 0.049(4) 0.003(4) -0.002(3) -0.001(4)
O1 0.074(3) 0.221(10) 0.043(3) 0.023(4) -0.012(2) -0.048(5)
C113 0.065(4) 0.036(5) 0.037(4) 0.006(3) -0.004(3) -0.004(4)
C114 0.053(4) 0.059(6) 0.047(4) 0.001(4) 0.005(3) -0.003(4)
C115 0.054(4) 0.098(8) 0.054(4) 0.009(5) 0.006(3) 0.008(4)
C116 0.054(4) 0.044(5) 0.044(4) -0.008(4) -0.010(3) -0.004(3)
C117 0.055(4) 0.050(6) 0.050(4) 0.005(4) -0.003(3) 0.000(4)
C118 0.048(4) 0.061(5) 0.038(4) -0.002(4) -0.007(3) -0.002(4)
C119 0.051(4) 0.088(7) 0.041(4) 0.001(4) -0.010(3) 0.001(4)
C120 0.057(4) 0.050(6) 0.031(4) -0.001(3) 0.001(3) -0.009(4)
C121 0.054(4) 0.074(7) 0.042(4) 0.006(4) -0.004(3) -0.001(4)
C122 0.053(4) 0.046(6) 0.042(4) 0.004(4) 0.003(3) -0.002(4)
C123 0.059(4) 0.049(6) 0.028(3) 0.007(3) 0.006(3) 0.003(4)
O15 0.232(9) 0.087(6) 0.041(4) 0.007(3) -0.024(4) -0.064(6)
C125 0.056(4) 0.062(6) 0.052(4) 0.002(4) 0.009(3) 0.004(4)
C126 0.070(4) 0.072(7) 0.035(4) 0.003(4) 0.008(3) -0.019(5)
O16 0.077(3) 0.215(10) 0.041(3) 0.016(4) 0.006(2) 0.055(5)
C128 0.053(4) 0.087(7) 0.046(4) 0.007(4) -0.012(3) -0.005(4)
C129 0.055(4) 0.059(6) 0.052(4) 0.008(4) 0.014(3) 0.008(4)
C130 0.070(4) 0.061(6) 0.032(3) -0.002(4) -0.006(3) 0.014(4)
C131 0.050(4) 0.070(6) 0.040(4) -0.004(4) 0.008(3) -0.002(4)
C132 0.090(5) 0.056(6) 0.052(4) 0.010(4) 0.017(4) 0.015(5)
C133 0.055(4) 0.068(7) 0.049(4) -0.001(4) 0.007(3) -0.005(4)
C134 0.069(5) 0.069(6) 0.034(4) 0.000(4) 0.000(3) 0.017(4)
C135 0.058(4) 0.059(6) 0.050(4) 0.007(4) 0.011(3) -0.001(4)
C136 0.069(4) 0.045(5) 0.037(4) 0.016(3) -0.010(3) 0.007(4)
C137 0.046(3) 0.055(6) 0.052(4) 0.009(4) 0.006(3) -0.001(3)
C138 0.067(5) 0.069(6) 0.038(4) 0.009(4) 0.004(3) -0.011(4)
C139 0.050(4) 0.053(5) 0.053(4) -0.008(4) 0.010(3) 0.005(4)
O29 0.257(10) 0.078(5) 0.039(3) 0.006(3) 0.036(4) 0.060(6)
C141 0.051(4) 0.057(6) 0.048(4) 0.005(4) -0.011(3) 0.006(4)
C142 0.050(4) 0.063(6) 0.042(4) -0.010(4) -0.010(3) 0.000(4)
C143 0.046(4) 0.054(5) 0.041(4) -0.006(4) 0.010(3) -0.001(4)
C144 0.071(4) 0.062(7) 0.047(4) -0.001(4) 0.013(3) -0.005(4)
C145 0.055(4) 0.066(6) 0.053(4) 0.017(4) 0.008(3) 0.010(4)
C146 0.052(4) 0.043(5) 0.056(5) 0.001(4) -0.006(3) -0.001(4)
C147 0.052(4) 0.038(5) 0.049(4) -0.006(4) 0.001(3) 0.000(3)
C148 0.051(4) 0.044(6) 0.057(5) 0.008(4) 0.010(3) -0.001(4)
C149 0.058(4) 0.056(6) 0.040(4) -0.013(4) -0.002(3) 0.001(4)
C150 0.048(4) 0.050(5) 0.042(4) 0.002(4) -0.006(3) 0.002(4)
C151 0.044(3) 0.060(6) 0.046(4) -0.001(4) 0.004(3) -0.006(4)
C152 0.052(4) 0.049(5) 0.051(4) 0.011(4) 0.002(3) -0.003(4)
C153 0.054(4) 0.064(6) 0.039(4) 0.000(4) -0.005(3) -0.004(4)
C154 0.042(3) 0.057(6) 0.046(4) -0.001(4) 0.001(3) 0.005(4)
C155 0.104(6) 0.063(7) 0.051(5) 0.003(4) -0.006(4) -0.010(5)
C156 0.065(4) 0.060(7) 0.052(4) -0.011(4) -0.007(3) 0.012(4)
C157 0.064(4) 0.059(6) 0.046(4) 0.006(4) -0.013(3) 0.000(4)
C158 0.038(4) 0.073(6) 0.053(4) 0.004(4) 0.008(3) 0.011(4)
C159 0.054(4) 0.059(6) 0.059(5) 0.007(5) -0.007(3) 0.006(4)
C160 0.055(4) 0.087(8) 0.076(5) -0.023(5) 0.008(4) -0.004(4)
C161 0.078(5) 0.065(7) 0.071(5) -0.010(5) 0.000(4) 0.024(5)
C162 0.055(4) 0.083(8) 0.061(5) -0.018(5) 0.015(3) -0.017(4)
C163 0.046(4) 0.071(6) 0.045(4) 0.001(4) -0.007(3) -0.003(4)
C164 0.053(4) 0.051(5) 0.048(4) 0.009(4) -0.002(3) -0.012(4)
C165 0.075(5) 0.073(7) 0.062(5) -0.004(5) 0.011(4) -0.023(5)
C166 0.055(4) 0.049(6) 0.056(5) 0.013(5) 0.006(3) 0.000(4)
C167 0.077(5) 0.065(6) 0.065(5) -0.011(4) 0.002(4) -0.024(4)
C168 0.087(5) 0.058(6) 0.083(6) 0.007(5) 0.023(5) -0.001(5)
C169 0.051(4) 0.073(7) 0.066(5) -0.018(5) -0.012(3) 0.008(4)
C170 0.050(4) 0.069(7) 0.061(5) -0.007(4) -0.006(3) 0.009(4)
C171 0.119(7) 0.045(7) 0.074(6) 0.000(5) -0.039(5) 0.010(5)
C172 0.057(4) 0.079(7) 0.073(5) -0.026(5) -0.005(4) 0.004(4)
C173 0.055(4) 0.068(6) 0.046(4) 0.002(4) 0.000(3) 0.022(4)
C174 0.097(6) 0.048(7) 0.079(7) 0.005(5) 0.019(5) -0.005(5)
C175 0.090(5) 0.064(7) 0.062(5) 0.014(5) -0.021(4) -0.001(5)
C176 0.054(5) 0.093(8) 0.073(6) -0.019(5) -0.004(4) 0.014(4)
C177 0.073(5) 0.049(6) 0.073(5) -0.005(4) -0.023(4) 0.019(4)
C178 0.044(4) 0.085(7) 0.060(5) -0.003(4) 0.010(3) -0.013(4)
C179 0.052(5) 0.097(8) 0.078(6) -0.027(5) 0.002(4) -0.012(4)
C180 0.069(5) 0.077(6) 0.039(4) 0.011(4) 0.002(3) -0.025(4)
C181 0.071(4) 0.059(6) 0.042(4) 0.006(4) 0.003(3) -0.012(4)
C182 0.068(5) 0.082(7) 0.046(4) 0.012(4) -0.001(4) 0.013(5)
C183 0.070(5) 0.084(8) 0.071(5) 0.003(5) -0.006(4) 0.025(5)
C184 0.089(5) 0.059(7) 0.065(5) -0.010(5) 0.027(4) -0.014(5)
C185 0.058(4) 0.104(8) 0.056(5) 0.008(5) 0.006(4) -0.011(5)
C186 0.054(4) 0.061(6) 0.044(4) 0.003(4) 0.008(3) 0.007(4)
C187 0.052(4) 0.084(7) 0.040(4) 0.000(4) 0.005(3) -0.005(4)
C188 0.055(4) 0.062(6) 0.049(4) -0.004(4) -0.001(3) -0.003(4)
C189 0.060(4) 0.102(8) 0.055(4) -0.003(5) 0.018(4) 0.005(5)
C190 0.123(7) 0.061(7) 0.052(5) -0.005(5) -0.006(5) -0.012(6)
C191 0.093(5) 0.049(6) 0.053(4) -0.011(4) 0.007(4) -0.014(4)
C192 0.067(4) 0.092(8) 0.031(4) 0.003(4) 0.005(3) -0.007(5)
C193 0.050(4) 0.100(8) 0.062(5) 0.004(5) 0.005(4) 0.004(4)
C194 0.076(5) 0.056(6) 0.041(4) 0.005(4) -0.017(3) 0.016(5)
C195 0.057(4) 0.072(6) 0.044(4) -0.001(4) -0.005(3) 0.023(4)
C196 0.097(6) 0.066(8) 0.066(6) -0.006(5) 0.002(5) 0.010(5)
C197 0.071(4) 0.066(7) 0.040(4) -0.006(4) -0.016(3) 0.012(5)
C198 0.092(5) 0.048(6) 0.052(4) -0.018(4) -0.009(4) 0.016(4)
C199 0.084(6) 0.104(8) 0.064(5) -0.007(5) -0.042(4) -0.012(5)
C200 0.070(5) 0.096(8) 0.063(5) -0.011(5) -0.017(4) -0.013(5)
C201 0.056(4) 0.103(8) 0.054(5) -0.002(5) -0.004(4) -0.010(5)
C202 0.057(4) 0.104(8) 0.054(5) 0.010(5) -0.011(4) 0.013(5)
C203 0.071(4) 0.060(6) 0.037(4) 0.002(4) 0.013(3) -0.005(4)
C204 0.093(6) 0.097(8) 0.056(5) 0.003(5) 0.037(4) 0.017(6)
C205 0.100(6) 0.064(7) 0.050(4) 0.016(4) -0.002(4) 0.013(5)
C206 0.097(6) 0.090(8) 0.055(5) 0.029(5) 0.011(4) -0.008(6)
C208 0.080(5) 0.065(6) 0.067(5) 0.006(5) -0.011(4) 0.011(5)
C211 0.101(6) 0.060(7) 0.052(5) 0.010(4) 0.002(4) -0.009(5)
C212 0.063(5) 0.093(8) 0.097(6) -0.047(6) -0.029(5) 0.013(5)
C213 0.099(7) 0.070(7) 0.071(5) 0.017(5) 0.001(4) 0.016(5)
C214 0.096(6) 0.099(10) 0.074(6) 0.001(6) 0.046(5) -0.002(6)
C215 0.058(5) 0.097(8) 0.094(6) -0.031(6) 0.028(4) -0.005(5)
C216 0.093(6) 0.100(9) 0.054(5) 0.031(5) -0.006(4) 0.015(6)
C217 0.052(4) 0.073(8) 0.082(5) -0.016(5) 0.012(4) -0.015(4)
C218 0.091(6) 0.075(8) 0.077(5) -0.033(5) 0.035(5) -0.031(6)
C220 0.110(6) 0.067(7) 0.052(5) 0.014(5) 0.012(4) -0.018(6)
C221 0.075(5) 0.104(10) 0.076(6) 0.000(6) -0.034(4) -0.003(6)
C222 0.118(7) 0.092(9) 0.064(5) 0.034(6) -0.007(5) -0.030(6)
C223 0.074(5) 0.070(7) 0.089(6) 0.001(5) 0.002(4) 0.012(5)
C224 0.067(5) 0.114(10) 0.077(6) -0.001(6) -0.019(4) -0.003(6)
C225 0.041(4) 0.073(7) 0.097(6) -0.017(5) -0.015(4) 0.009(4)
C226 0.092(6) 0.080(7) 0.067(5) 0.011(5) 0.011(4) -0.016(5)
C227 0.088(6) 0.070(7) 0.089(6) -0.027(5) -0.045(5) 0.024(6)
C228 0.079(5) 0.060(7) 0.087(6) 0.003(5) 0.022(4) -0.007(5)
C229 0.066(5) 0.084(8) 0.081(5) -0.010(5) 0.003(4) -0.009(5)
C230 0.074(5) 0.057(7) 0.088(6) -0.015(5) -0.015(4) 0.014(5)
C231 0.067(5) 0.050(6) 0.085(6) -0.014(5) 0.015(4) -0.014(4)
C232 0.070(5) 0.104(10) 0.071(5) -0.006(6) 0.014(4) 0.003(5)
C233 0.066(5) 0.089(8) 0.090(6) -0.022(6) 0.015(4) -0.014(5)
C234 0.092(6) 0.082(8) 0.080(6) -0.023(5) 0.025(5) -0.008(5)
C235 0.114(7) 0.063(7) 0.072(5) 0.013(5) 0.006(5) -0.003(5)
C237 0.072(5) 0.090(9) 0.086(6) -0.030(6) 0.011(4) -0.021(5)
C238 0.084(5) 0.062(7) 0.087(6) -0.018(5) 0.003(4) 0.012(5)
C239 0.109(7) 0.040(6) 0.114(7) 0.007(5) 0.037(6) 0.004(5)
C240 0.067(5) 0.087(9) 0.114(7) -0.025(7) 0.003(5) -0.018(5)
C241 0.091(7) 0.162(13) 0.113(8) 0.064(9) -0.035(6) -0.022(8)
C242 0.069(5) 0.081(8) 0.086(6) -0.018(5) -0.023(4) 0.010(5)
C243 0.065(4) 0.126(10) 0.071(5) -0.022(6) 0.021(4) -0.023(5)
C244 0.068(5) 0.112(10) 0.097(7) -0.007(6) -0.010(5) 0.016(6)
C245 0.114(8) 0.119(13) 0.092(7) 0.034(7) 0.044(6) 0.008(8)
C246 0.042(4) 0.134(10) 0.115(7) -0.048(7) -0.010(4) -0.002(5)
C247 0.129(9) 0.107(10) 0.083(6) 0.028(7) 0.024(6) 0.018(7)
C248 0.110(7) 0.118(12) 0.093(7) 0.037(7) -0.050(6) -0.021(7)
C249 0.066(5) 0.067(7) 0.090(6) -0.013(5) -0.013(4) 0.007(5)
C250 0.114(7) 0.040(6) 0.104(7) -0.011(5) -0.026(6) -0.006(5)
C251 0.072(5) 0.134(10) 0.072(5) -0.053(6) -0.019(4) 0.020(6)
C252 0.072(5) 0.081(8) 0.114(8) 0.000(6) 0.012(5) -0.009(5)
C253 0.127(9) 0.146(13) 0.107(8) 0.036(8) 0.055(7) 0.061(9)
C254 0.075(5) 0.069(7) 0.113(8) -0.009(6) -0.017(5) 0.007(5)
C255 0.088(6) 0.102(10) 0.165(11) -0.061(9) 0.040(7) -0.045(6)
C256 0.092(6) 0.113(11) 0.178(12) -0.072(9) -0.046(7) 0.053(7)
C257 0.114(7) 0.074(8) 0.074(6) -0.019(5) -0.024(5) 0.022(6)
C258 0.104(7) 0.089(9) 0.168(11) -0.040(9) 0.045(8) -0.042(7)
C260 0.106(8) 0.111(11) 0.146(10) -0.021(9) -0.046(7) 0.054(8)
C262 0.050(4) 0.122(10) 0.104(7) -0.045(7) 0.001(4) 0.018(5)
C265 0.097(7) 0.132(13) 0.127(9) -0.061(9) 0.015(6) 0.000(7)
C266 0.184(12) 0.084(9) 0.118(9) -0.034(8) 0.032(8) 0.019(9)
C267 0.114(8) 0.116(11) 0.126(9) 0.014(8) 0.044(7) 0.004(8)
C268 0.146(10) 0.184(16) 0.118(9) 0.081(10) -0.032(8) -0.082(11)
C269 0.146(10) 0.164(15) 0.092(7) 0.075(9) 0.033(7) 0.066(10)
C270 0.099(7) 0.097(10) 0.141(10) 0.021(8) -0.043(7) -0.005(6)
C271 0.078(5) 0.108(9) 0.091(6) -0.035(6) -0.027(5) -0.004(6)
C273 0.078(6) 0.169(14) 0.131(9) -0.047(10) 0.041(6) 0.001(8)
C274 0.080(6) 0.101(9) 0.095(6) -0.035(6) 0.022(5) 0.000(6)
C276 0.082(6) 0.103(10) 0.108(7) 0.035(7) 0.037(5) 0.016(6)
C277 0.060(5) 0.145(12) 0.125(9) -0.035(8) -0.025(5) 0.002(7)
C278 0.097(6) 0.117(11) 0.107(8) -0.024(7) -0.017(6) -0.017(6)
C279 0.156(11) 0.066(8) 0.112(8) -0.033(7) -0.044(7) 0.001(8)
C280 0.109(7) 0.086(8) 0.091(7) 0.034(6) -0.027(6) -0.008(6)
C300 0.150(10) 0.138(13) 0.115(9) 0.049(9) -0.070(8) -0.051(10)

loop_
_atom_type_symbol
_atom_type_description
_atom_type_scat_dispersion_real
_atom_type_scat_dispersion_imag
_atom_type_scat_source
C C 0.0181 0.0091 'International Tables Vol C Tables 4.2.6.8 and 6.1.1.4'
H H 0.0000 0.0000 'International Tables Vol C Tables 4.2.6.8 and 6.1.1.4'
N N 0.0311 0.0180 'International Tables Vol C Tables 4.2.6.8 and 6.1.1.4'
O O 0.0492 0.0322 'International Tables Vol C Tables 4.2.6.8 and 6.1.1.4'

loop_
_geom_angle_atom_site_label_1
_geom_angle_atom_site_label_2
_geom_angle_atom_site_label_3
_geom_angle
C143 O108 C146 123.9(6)
C148 O9 C142 124.4(6)
C176 O106 C170 105.7(5)
C061 N6 C052 118.1(5)
C166 N3 C079 131.9(6)
C077 O4 C224 117.8(7)
C085 N7 C068 118.5(6)
C159 N14 C069 130.9(6)
C179 O102 C178 106.6(6)
C171 O104 C198 107.1(7)
C087 O12 C226 117.9(6)
C174 O100 C191 106.2(7)
C089 O19 C232 118.4(7)
C163 N12 C075 131.0(5)
C053 N17 C063 116.6(5)
C158 N21 C057 131.3(5)
C190 N11 C104 129.8(7)
C106 N18 C080 118.4(6)
C092 O26 C235 118.9(6)
N13 C021 C094 117.5(6)
N13 C021 C131 124.0(6)
C094 C021 C131 118.4(6)
C202 N22 C094 130.6(6)
C185 N1 C090 128.0(6)
C196 N23 C113 128.6(7)
N72 C026 C157 122.4(6)
N72 C026 C113 118.2(6)
C157 C026 C113 119.4(6)
C114 N20 C050 116.8(6)
C150 N2 C034 117.9(6)
C103 O21 C204 118.5(6)
C100 O24 C216 119.7(7)
C147 N13 C021 117.6(6)
C097 O28 C183 117.0(6)
C151 N10 C037 116.5(6)
N2 C034 C118 122.1(6)
N2 C034 C090 117.9(6)
C118 C034 C090 119.9(6)
C154 N72 C026 118.7(6)
C082 O17 C161 118.6(6)
N10 C037 C135 123.7(6)
N10 C037 C104 116.4(7)
C135 C037 C104 119.8(6)
C065 O2 C167 117.3(6)
C125 N19 C120 129.5(6)
C058 O14 C165 117.3(6)
N9 C043 C075 116.6(6)
N9 C043 C152 121.5(6)
C075 C043 C152 121.8(6)
C081 N9 C043 116.8(6)
C121 N5 C110 127.9(6)
C117 N8 C123 129.0(6)
C111 N16 C093 130.5(6)
C084 O10 C206 118.5(6)
C102 O6 C199 117.3(7)
N20 C050 C057 117.6(6)
N20 C050 C153 122.3(6)
C057 C050 C153 120.2(6)
C108 N4 C055 117.6(6)
N6 C052 C110 118.6(5)
N6 C052 C059 123.7(6)
C110 C052 C059 117.8(6)
N17 C053 C083 124.6(7)
N17 C053 C143 116.7(5)
C083 C053 C143 118.7(6)
N4 C055 C079 117.1(6)
N4 C055 C149 123.1(8)
C079 C055 C149 119.8(6)
C122 N15 C060 117.2(6)
C050 C057 C188 120.8(6)
C050 C057 N21 115.9(5)
C188 C057 N21 123.3(6)
O14 C058 C119 124.6(7)
O14 C058 C135 117.1(7)
C119 C058 C135 118.2(7)
C134 C059 C052 120.0(6)
C134 C059 C102 124.2(6)
C052 C059 C102 115.8(6)
N15 C060 C133 122.9(8)
N15 C060 C069 116.6(6)
C133 C060 C069 120.4(7)
N6 C061 C096 122.9(7)
N6 C061 C142 118.3(6)
C096 C061 C142 118.8(6)
N17 C063 C093 117.0(5)
N17 C063 C086 124.3(6)
C093 C063 C086 118.7(6)
O2 C065 C109 124.0(7)
O2 C065 C118 115.2(6)
C109 C065 C118 120.6(7)
C077 C066 C108 115.4(8)
C092 C067 C114 115.9(7)
N7 C068 C078 122.4(7)
N7 C068 C123 118.0(6)
C078 C068 C123 119.7(6)
C181 C069 N14 123.9(7)
C181 C069 C060 120.5(6)
N14 C069 C060 115.6(6)
C126 C072 C100 123.6(7)
C126 C072 C080 120.8(8)
C100 C072 C080 115.5(6)
C043 C075 C186 119.6(6)
C043 C075 N12 116.1(5)
C186 C075 N12 124.2(6)
O4 C077 C066 124.8(8)
O4 C077 C149 114.0(7)
C066 C077 C149 121.2(6)
C130 C078 C068 119.5(7)
C130 C078 C084 123.2(6)
C068 C078 C084 117.2(6)
N3 C079 C055 116.1(6)
N3 C079 C173 122.7(7)
C055 C079 C173 121.2(6)
N18 C080 C120 117.2(6)
N18 C080 C072 124.1(7)
C120 C080 C072 118.6(6)
N9 C081 C088 125.3(6)
N9 C081 C117 115.2(7)
C088 C081 C117 119.5(6)
O17 C082 C091 123.5(7)
O17 C082 C131 116.6(6)
C091 C082 C131 119.7(7)
C103 C083 C053 119.7(7)
O10 C084 C107 125.7(8)
O10 C084 C078 114.7(6)
C107 C084 C078 119.6(6)
N7 C085 C107 123.6(7)
N7 C085 C148 118.0(6)
C107 C085 C148 118.4(7)
C138 C086 C063 121.0(7)
C138 C086 C103 123.9(6)
C063 C086 C103 115.1(6)
O12 C087 C152 116.0(6)
O12 C087 C088 124.3(7)
C152 C087 C088 119.6(7)
C081 C088 C087 117.8(7)
O19 C089 C105 125.8(8)
O19 C089 C133 115.0(7)
C105 C089 C133 119.2(6)
C128 C090 N1 125.4(7)
C128 C090 C034 119.7(7)
N1 C090 C034 114.7(6)
C082 C091 C147 117.3(7)
O26 C092 C067 123.7(7)
O26 C092 C153 115.6(6)
C067 C092 C153 120.7(6)
N16 C093 C141 124.9(6)
N16 C093 C063 115.4(6)
C141 C093 C063 119.7(6)
C115 C094 N22 124.0(7)
C115 C094 C021 119.6(6)
N22 C094 C021 116.3(6)
C102 C096 C061 119.5(7)
O28 C097 C129 125.4(7)
O28 C097 C157 115.2(7)
C129 C097 C157 119.4(8)
O24 C100 C136 125.7(8)
O24 C100 C072 113.8(6)
C136 C100 C072 120.4(6)
O6 C102 C096 126.5(7)
O6 C102 C059 113.5(7)
C096 C102 C059 120.0(6)
O21 C103 C083 126.9(7)
O21 C103 C086 113.5(7)
C083 C103 C086 119.6(6)
N11 C104 C155 125.1(7)
N11 C104 C037 116.9(6)
C155 C104 C037 117.9(7)
C089 C105 C122 119.0(8)
N18 C106 C136 122.5(6)
N18 C106 C146 119.8(6)
C136 C106 C146 117.7(7)
C084 C107 C085 118.7(8)
N4 C108 C066 125.7(7)
N4 C108 C121 117.9(6)
C066 C108 C121 116.4(8)
C065 C109 C150 116.8(7)
C137 C110 N5 126.4(6)
C137 C110 C052 121.3(6)
N5 C110 C052 112.4(6)
O20 C111 N16 125.4(7)
O20 C111 C122 121.3(7)
N16 C111 C122 113.3(7)
C132 C113 N23 124.9(7)
C132 C113 C026 119.6(7)
N23 C113 C026 115.3(6)
N20 C114 C067 126.7(6)
N20 C114 C125 115.5(7)
C067 C114 C125 117.8(7)
C094 C115 C189 120.5(7)
C123 C116 C156 120.9(7)
O11 C117 N8 126.7(7)
O11 C117 C081 119.2(7)
N8 C117 C081 114.1(7)
C201 C118 C065 125.3(7)
C201 C118 C034 117.7(7)
C065 C118 C034 117.1(6)
C151 C119 C058 118.0(6)
C139 C120 N19 126.2(7)
C139 C120 C080 119.6(6)
N19 C120 C080 114.2(6)
O5 C121 N5 126.9(7)
O5 C121 C108 121.2(6)
N5 C121 C108 111.9(7)
N15 C122 C105 123.8(7)
N15 C122 C111 117.0(6)
C105 C122 C111 119.1(7)
C116 C123 N8 126.9(7)
C116 C123 C068 118.9(6)
N8 C123 C068 114.2(6)
O25 C125 N19 126.0(7)
O25 C125 C114 120.0(8)
N19 C125 C114 114.0(7)
C144 C126 C072 119.1(7)
C090 C128 C200 119.9(8)
C097 C129 C154 118.5(7)
C156 C130 C078 119.3(7)
C193 C131 C082 122.9(7)
C193 C131 C021 120.7(7)
C082 C131 C021 116.4(6)
C113 C132 C205 121.4(7)
C060 C133 C089 117.6(7)
C060 C133 C192 117.7(8)
C089 C133 C192 124.6(7)
C059 C134 C145 120.5(6)
C211 C135 C037 120.1(7)
C211 C135 C058 122.5(8)
C037 C135 C058 117.4(6)
C100 C136 C106 119.0(7)
C110 C137 C145 119.9(6)
C086 C138 C164 119.5(6)
C120 C139 C144 120.2(8)
C164 C141 C093 120.4(6)
O7 C142 O9 124.9(7)
O7 C142 C061 124.1(6)
O9 C142 C061 110.4(6)
O22 C143 O108 126.8(6)
O22 C143 C053 123.2(6)
O108 C143 C053 109.9(6)
C126 C144 C139 121.5(7)
C137 C145 C134 120.6(7)
O23 C146 O108 124.8(7)
O23 C146 C106 126.0(7)
O108 C146 C106 109.0(7)
N13 C147 C091 124.7(6)
N13 C147 C159 117.7(6)
C091 C147 C159 117.6(6)
O8 C148 O9 126.5(7)
O8 C148 C085 123.5(7)
O9 C148 C085 109.7(7)
C197 C149 C055 118.9(8)
C197 C149 C077 124.3(7)
C055 C149 C077 116.8(7)
N2 C150 C109 125.0(6)
N2 C150 C166 117.4(6)
C109 C150 C166 117.6(7)
N10 C151 C119 125.8(7)
N10 C151 C163 116.1(7)
C119 C151 C163 118.1(6)
C087 C152 C182 124.3(7)
C087 C152 C043 118.8(6)
C182 C152 C043 116.8(7)
C092 C153 C180 125.4(7)
C092 C153 C050 117.3(6)
C180 C153 C050 117.2(7)
N72 C154 C129 123.9(6)
N72 C154 C158 117.6(6)
C129 C154 C158 118.4(6)
C220 C155 C104 121.5(8)
C130 C156 C116 121.4(7)
C208 C157 C097 124.4(8)
C208 C157 C026 118.8(7)
C097 C157 C026 116.7(6)
O27 C158 N21 125.9(7)
O27 C158 C154 121.9(6)
N21 C158 C154 112.0(6)
O18 C159 N14 125.1(7)
O18 C159 C147 123.2(8)
N14 C159 C147 111.7(7)
C274 C160 C232 111.1(8)
C274 C160 C265 110.8(8)
C232 C160 C265 109.6(9)
O17 C161 C212 110.7(7)
C240 C162 C217 115.9(8)
C240 C162 C178 114.0(7)
C217 C162 C178 92.6(7)
C240 C162 C243 108.3(8)
C217 C162 C243 115.1(7)
C178 C162 C243 110.3(8)
O13 C163 N12 124.8(7)
O13 C163 C151 122.5(7)
N12 C163 C151 112.5(6)
C141 C164 C138 120.6(7)
O14 C165 C218 109.2(7)
O3 C166 N3 123.5(7)
O3 C166 C150 124.0(8)
N3 C166 C150 112.2(7)
O2 C167 C215 110.8(7)
C276 C168 C226 111.4(8)
C276 C168 C267 111.8(9)
C226 C168 C267 108.3(8)
C244 C169 C225 115.0(8)
C244 C169 C251 109.2(8)
C225 C169 C251 114.8(7)
C244 C169 C170 116.5(7)
C225 C169 C170 91.6(6)
C251 C169 C170 108.9(8)
C202 C170 O106 109.5(6)
C202 C170 C249 119.3(8)
O106 C170 C249 105.4(7)
C202 C170 C169 114.3(7)
O106 C170 C169 100.0(6)
C249 C170 C169 106.2(6)
O105 C171 O104 120.5(8)
O105 C171 C230 131.6(10)
O104 C171 C230 107.7(8)
C224 C172 C271 112.2(8)
C224 C172 C278 108.3(9)
C271 C172 C278 110.3(8)
C194 C173 C079 117.0(8)
O101 C174 O100 122.1(9)
O101 C174 C231 130.5(10)
O100 C174 C231 107.4(8)
C280 C175 C235 111.4(8)
C280 C175 C270 111.9(9)
C235 C175 C270 110.2(8)
O107 C176 O106 120.3(7)
O107 C176 C225 133.9(7)
O106 C176 C225 105.8(7)
C254 C177 C230 114.9(8)
C254 C177 C257 108.5(7)
C230 C177 C257 114.2(7)
C254 C177 C198 113.5(7)
C230 C177 C198 93.0(6)
C257 C177 C198 112.2(8)
O102 C178 C185 111.8(6)
O102 C178 C229 104.3(7)
C185 C178 C229 118.1(8)
O102 C178 C162 101.0(6)
C185 C178 C162 115.5(8)
C229 C178 C162 104.3(6)
O103 C179 O102 120.8(7)
O103 C179 C217 132.0(7)
O102 C179 C217 107.1(7)
C187 C180 C153 121.3(7)
C069 C181 C203 118.1(8)
C195 C182 C152 120.5(8)
O28 C183 C227 109.2(7)
C252 C184 C234 108.8(7)
C252 C184 C231 115.0(8)
C234 C184 C231 116.3(8)
C252 C184 C191 113.6(8)
C234 C184 C191 109.9(8)
C231 C184 C191 92.6(6)
O1 C185 N1 123.5(7)
O1 C185 C178 120.0(7)
N1 C185 C178 116.4(7)
C195 C186 C075 119.2(7)
C180 C187 C188 121.5(6)
C187 C188 C057 118.9(7)
C193 C189 C115 121.5(7)
O15 C190 N11 122.7(9)
O15 C190 C191 118.6(8)
N11 C190 C191 118.6(7)
O100 C191 C190 110.4(7)
O100 C191 C233 103.6(7)
C190 C191 C233 119.6(9)
O100 C191 C184 100.1(7)
C190 C191 C184 115.5(7)
C233 C191 C184 105.2(7)
C203 C192 C133 119.7(7)
C189 C193 C131 119.3(8)
C173 C194 C197 122.8(7)
C182 C195 C186 122.0(7)
O29 C196 N23 124.1(9)
O29 C196 C198 119.2(9)
N23 C196 C198 116.5(7)
C149 C197 C194 120.2(7)
C196 C198 O104 112.3(7)
C196 C198 C223 119.1(8)
O104 C198 C223 103.2(6)
C196 C198 C177 115.5(7)
O104 C198 C177 100.0(7)
C223 C198 C177 104.4(7)
O6 C199 C221 105.3(8)
C201 C200 C128 121.5(7)
C200 C201 C118 121.3(8)
O16 C202 N22 122.2(7)
O16 C202 C170 119.0(7)
N22 C202 C170 118.8(7)
C192 C203 C181 123.3(7)
O21 C204 C214 106.9(8)
C208 C205 C132 119.4(7)
O10 C206 C222 106.3(8)
C157 C208 C205 121.3(8)
C97 C210 C98 169(3)
C220 C211 C135 119.7(8)
C277 C212 C161 110.9(10)
C277 C212 C260 113.8(8)
C161 C212 C260 106.2(9)
C247 C213 C269 111.6(11)
C247 C213 C216 113.7(8)
C269 C213 C216 108.7(8)
C245 C214 C253 109.0(11)
C245 C214 C204 114.5(9)
C253 C214 C204 108.7(10)
C258 C215 C167 109.9(9)
C258 C215 C273 113.0(8)
C167 C215 C273 110.9(10)
O24 C216 C213 108.6(8)
C262 C217 C162 120.6(8)
C262 C217 C237 115.0(8)
C162 C217 C237 104.3(8)
C262 C217 C179 113.9(8)
C162 C217 C179 99.0(6)
C237 C217 C179 101.2(8)
C255 C218 C266 116.3(9)
C255 C218 C165 104.6(9)
C266 C218 C165 109.0(8)
C96 C597 C94 112.6(13)
C155 C220 C211 121.0(8)
C300 C221 C248 112.0(10)
C300 C221 C199 106.9(9)
C248 C221 C199 109.9(8)
C268 C222 C241 113.8(12)
C268 C222 C206 108.5(9)
C241 C222 C206 112.2(8)
C198 C223 C242 102.9(8)
O4 C224 C172 108.5(8)
C176 C225 C169 101.5(6)
C176 C225 C246 110.8(8)
C169 C225 C246 121.4(8)
C176 C225 C238 101.9(8)
C169 C225 C238 104.3(8)
C246 C225 C238 114.5(8)
O12 C226 C168 106.9(7)
C183 C227 C256 106.0(9)
C183 C227 C279 111.6(8)
C256 C227 C279 116.1(9)
C231 C228 C233 103.6(7)
C178 C229 C237 101.8(8)
C171 C230 C250 113.8(9)
C171 C230 C177 99.1(7)
C250 C230 C177 119.9(7)
C171 C230 C242 104.2(7)
C250 C230 C242 114.8(8)
C177 C230 C242 102.7(8)
C174 C231 C228 102.1(7)
C174 C231 C239 113.1(8)
C228 C231 C239 117.3(8)
C174 C231 C184 100.3(7)
C228 C231 C184 103.2(7)
C239 C231 C184 118.3(7)
O19 C232 C160 109.1(8)
C191 C233 C228 101.3(8)
O26 C235 C175 109.6(7)
C217 C237 C229 103.3(7)
C249 C238 C225 101.4(7)
C230 C242 C223 101.9(7)
C170 C249 C238 102.6(8)
C91 C272 C644 134.0(17)
C92 C275 C777 121.9(15)
C210 C98 C776 158(3)
C542 C92 C275 151.6(15)
C543 C91 C272 106.5(11)
C97 C96 C597 133.4(16)
C96 C97 C210 158(3)
C92 C542 C543 108.0(13)
C91 C543 C542 143.5(18)

loop_
_geom_bond_atom_site_label_1
_geom_bond_atom_site_label_2
_geom_bond_distance
O108 C143 1.365(8)
O108 C146 1.391(9)
O9 C148 1.345(9)
O9 C142 1.376(8)
O106 C176 1.389(10)
O106 C170 1.486(9)
N6 C061 1.319(9)
N6 C052 1.363(9)
N3 C166 1.373(11)
N3 C079 1.387(9)
O4 C077 1.340(9)
O4 C224 1.453(13)
N7 C085 1.304(10)
N7 C068 1.381(9)
N14 C159 1.358(11)
N14 C069 1.411(9)
O102 C179 1.344(10)
O102 C178 1.459(9)
O104 C171 1.354(12)
O104 C198 1.492(9)
O12 C087 1.354(9)
O12 C226 1.468(10)
O100 C174 1.379(12)
O100 C191 1.489(9)
O22 C143 1.194(9)
O19 C089 1.333(9)
O19 C232 1.434(13)
N12 C163 1.356(10)
N12 C075 1.398(9)
N17 C053 1.326(9)
N17 C063 1.365(9)
N21 C158 1.356(9)
N21 C057 1.407(9)
N11 C190 1.341(11)
N11 C104 1.360(10)
N18 C106 1.323(10)
N18 C080 1.370(9)
O26 C092 1.352(9)
O26 C235 1.417(12)
C021 N13 1.353(8)
C021 C094 1.422(10)
C021 C131 1.427(10)
N22 C202 1.342(10)
N22 C094 1.383(9)
N1 C185 1.353(10)
N1 C090 1.383(10)
O7 C142 1.212(9)
N23 C196 1.337(11)
N23 C113 1.396(10)
C026 N72 1.342(9)
C026 C157 1.434(11)
C026 C113 1.435(10)
N20 C114 1.311(9)
N20 C050 1.366(8)
N2 C150 1.320(9)
N2 C034 1.361(9)
O21 C103 1.338(8)
O21 C204 1.391(10)
O24 C100 1.340(9)
O24 C216 1.412(12)
N13 C147 1.302(9)
O28 C097 1.342(10)
O28 C183 1.456(10)
N10 C151 1.300(9)
N10 C037 1.358(9)
C034 C118 1.434(10)
C034 C090 1.434(11)
N72 C154 1.313(9)
O17 C082 1.335(9)
O17 C161 1.442(10)
C037 C135 1.401(12)
C037 C104 1.441(10)
O2 C065 1.334(9)
O2 C167 1.461(10)
O23 C146 1.212(10)
O8 C148 1.195(10)
N19 C125 1.331(11)
N19 C120 1.378(9)
O14 C058 1.337(10)
O14 C165 1.459(10)
C043 N9 1.376(8)
C043 C075 1.400(11)
C043 C152 1.408(10)
N9 C081 1.322(9)
N5 C121 1.345(9)
N5 C110 1.390(8)
N8 C117 1.321(10)
N8 C123 1.398(9)
N16 C111 1.341(9)
N16 C093 1.388(8)
O10 C084 1.340(8)
O10 C206 1.436(12)
O6 C102 1.330(8)
O6 C199 1.446(11)
C050 C057 1.384(10)
C050 C153 1.426(10)
N4 C108 1.311(10)
N4 C055 1.339(9)
C052 C110 1.424(10)
C052 C059 1.437(9)
C053 C083 1.391(10)
C053 C143 1.508(10)
O27 C158 1.183(8)
C055 C079 1.405(11)
C055 C149 1.426(10)
N15 C122 1.327(10)
N15 C060 1.369(9)
C057 C188 1.395(10)
C058 C119 1.404(11)
C058 C135 1.408(11)
C059 C134 1.384(11)
C059 C102 1.428(11)
C060 C133 1.406(10)
C060 C069 1.416(11)
C061 C096 1.432(10)
C061 C142 1.477(11)
O107 C176 1.202(10)
C063 C093 1.404(10)
C063 C086 1.427(9)
O20 C111 1.218(9)
C065 C109 1.385(10)
C065 C118 1.408(11)
C066 C077 1.371(12)
C066 C108 1.441(11)
C067 C092 1.390(10)
C067 C114 1.398(11)
C068 C078 1.418(10)
C068 C123 1.426(11)
C069 C181 1.387(10)
O103 C179 1.188(10)
O11 C117 1.231(10)
C072 C126 1.378(10)
C072 C100 1.435(12)
C072 C080 1.426(10)
O25 C125 1.228(10)
O13 C163 1.205(9)
C075 C186 1.395(9)
O5 C121 1.204(10)
C077 C149 1.418(12)
C078 C130 1.402(10)
C078 C084 1.427(12)
C079 C173 1.406(10)
C080 C120 1.421(11)
C081 C088 1.380(11)
C081 C117 1.508(10)
C082 C091 1.398(11)
C082 C131 1.411(11)
C083 C103 1.354(12)
C084 C107 1.373(11)
C085 C107 1.429(10)
C085 C148 1.488(11)
C086 C138 1.372(11)
C086 C103 1.452(11)
C087 C152 1.379(11)
C087 C088 1.384(11)
C089 C105 1.376(11)
C089 C133 1.409(13)
C090 C128 1.351(10)
C091 C147 1.426(11)
C092 C153 1.396(11)
C093 C141 1.408(10)
C094 C115 1.395(10)
O18 C159 1.226(10)
C096 C102 1.361(11)
C097 C129 1.373(11)
C097 C157 1.421(11)
O101 C174 1.172(11)
O3 C166 1.199(9)
C100 C136 1.374(10)
O105 C171 1.186(11)
C104 C155 1.396(11)
C105 C122 1.399(10)
C106 C136 1.440(10)
C106 C146 1.464(11)
C108 C121 1.527(10)
C109 C150 1.412(11)
C110 C137 1.368(10)
C111 C122 1.499(10)
O1 C185 1.216(9)
C113 C132 1.354(10)
C114 C125 1.532(10)
C115 C189 1.383(12)
C116 C123 1.373(10)
C116 C156 1.387(11)
C118 C201 1.395(10)
C119 C151 1.380(12)
C120 C139 1.382(10)
O15 C190 1.226(10)
C126 C144 1.389(12)
O16 C202 1.226(9)
C128 C200 1.416(12)
C129 C154 1.404(11)
C130 C156 1.383(12)
C131 C193 1.394(10)
C132 C205 1.418(13)
C133 C192 1.431(11)
C134 C145 1.388(12)
C135 C211 1.403(11)
C137 C145 1.404(10)
C138 C164 1.415(11)
C139 C144 1.391(11)
O29 C196 1.222(10)
C141 C164 1.376(10)
C147 C159 1.489(10)
C149 C197 1.391(11)
C150 C166 1.481(10)
C151 C163 1.521(11)
C152 C182 1.429(10)
C153 C180 1.417(10)
C154 C158 1.509(10)
C155 C220 1.376(14)
C157 C208 1.389(11)
C160 C274 1.438(13)
C160 C232 1.512(12)
C160 C265 1.578(18)
C161 C212 1.492(12)
C162 C240 1.483(16)
C162 C217 1.517(12)
C162 C178 1.544(13)
C162 C243 1.585(11)
C165 C218 1.561(14)
C167 C215 1.509(12)
C168 C276 1.491(15)
C168 C226 1.503(12)
C168 C267 1.583(15)
C169 C244 1.464(15)
C169 C225 1.502(12)
C169 C251 1.551(12)
C169 C170 1.563(12)
C170 C202 1.497(11)
C170 C249 1.481(14)
C171 C230 1.508(13)
C172 C224 1.473(12)
C172 C271 1.500(13)
C172 C278 1.616(17)
C173 C194 1.410(11)
C174 C231 1.504(13)
C175 C280 1.470(15)
C175 C235 1.503(12)
C175 C270 1.566(14)
C176 C225 1.495(12)
C177 C254 1.518(13)
C177 C230 1.543(12)
C177 C257 1.542(12)
C177 C198 1.562(13)
C178 C185 1.488(11)
C178 C229 1.527(14)
C179 C217 1.529(12)
C180 C187 1.351(11)
C181 C203 1.390(11)
C182 C195 1.372(12)
C183 C227 1.507(15)
C184 C252 1.496(13)
C184 C234 1.538(12)
C184 C231 1.532(13)
C184 C191 1.572(14)
C186 C195 1.382(11)
C187 C188 1.387(11)
C189 C193 1.386(13)
C190 C191 1.492(14)
C191 C233 1.501(12)
C192 C203 1.354(13)
C194 C197 1.378(12)
C196 C198 1.476(14)
C198 C223 1.524(12)
C199 C221 1.558(13)
C200 C201 1.356(13)
C204 C214 1.567(13)
C205 C208 1.388(12)
C206 C222 1.535(12)
C210 C97 1.536(12)
C210 C98 1.589(10)
C211 C220 1.386(13)
C212 C277 1.451(17)
C212 C260 1.545(17)
C213 C247 1.392(15)
C213 C269 1.465(16)
C213 C216 1.523(12)
C214 C245 1.408(18)
C214 C253 1.494(15)
C215 C258 1.458(17)
C215 C273 1.505(18)
C217 C262 1.496(13)
C217 C237 1.527(15)
C218 C255 1.545(15)
C218 C266 1.529(18)
C597 C96 1.631(15)
C597 C94 1.677(16)
C221 C300 1.456(16)
C221 C248 1.445(17)
C222 C268 1.445(17)
C222 C241 1.487(16)
C223 C242 1.587(15)
C225 C246 1.554(13)
C225 C238 1.584(15)
C227 C256 1.512(15)
C227 C279 1.518(17)
C228 C231 1.527(13)
C228 C233 1.589(15)
C229 C237 1.547(13)
C230 C250 1.524(15)
C230 C242 1.571(13)
C231 C239 1.527(14)
C238 C249 1.560(13)
C272 C91 1.564(11)
C272 C644 1.622(15)
C275 C92 1.564(13)
C275 C777 1.627(13)
C98 C776 1.616(12)
C92 C542 1.543(18)
C91 C543 1.469(13)
C96 C97 1.486(13)
C542 C543 1.590(15)

loop_
_geom_torsion_atom_site_label_1
_geom_torsion_atom_site_label_2
_geom_torsion_atom_site_label_3
_geom_torsion_atom_site_label_4
_geom_torsion
C094 C021 N13 C147 -176.6(7)
C131 C021 N13 C147 2.7(11)
C150 N2 C034 C118 3.8(11)
C150 N2 C034 C090 -178.0(7)
C157 C026 N72 C154 4.8(10)
C113 C026 N72 C154 -176.8(6)
C151 N10 C037 C135 5.3(10)
C151 N10 C037 C104 -177.2(6)
C075 C043 N9 C081 -179.2(7)
C152 C043 N9 C081 3.3(10)
C114 N20 C050 C057 -179.7(7)
C114 N20 C050 C153 0.6(10)
C061 N6 C052 C110 179.4(6)
C061 N6 C052 C059 1.0(10)
C063 N17 C053 C083 4.1(11)
C063 N17 C053 C143 -177.2(6)
C108 N4 C055 C079 -177.9(6)
C108 N4 C055 C149 3.0(9)
N20 C050 C057 C188 -176.8(6)
C153 C050 C057 C188 2.9(11)
N20 C050 C057 N21 5.0(10)
C153 C050 C057 N21 -175.4(6)
C158 N21 C057 C050 -178.2(7)
C158 N21 C057 C188 3.6(12)
C165 O14 C058 C119 5.9(11)
C165 O14 C058 C135 -178.0(7)
N6 C052 C059 C134 178.6(7)
C110 C052 C059 C134 0.1(10)
N6 C052 C059 C102 -1.5(11)
C110 C052 C059 C102 -180.0(7)
C122 N15 C060 C133 3.5(9)
C122 N15 C060 C069 -179.2(6)
C052 N6 C061 C096 -0.9(10)
C052 N6 C061 C142 -177.6(6)
C053 N17 C063 C093 178.5(6)
C053 N17 C063 C086 -2.4(11)
C167 O2 C065 C109 5.6(11)
C167 O2 C065 C118 -178.4(7)
C085 N7 C068 C078 -1.5(9)
C085 N7 C068 C123 179.3(6)
C159 N14 C069 C181 3.7(11)
C159 N14 C069 C060 -177.4(7)
N15 C060 C069 C181 -176.6(6)
C133 C060 C069 C181 0.8(10)
N15 C060 C069 N14 4.6(8)
C133 C060 C069 N14 -178.1(6)
N9 C043 C075 C186 -176.4(6)
C152 C043 C075 C186 1.1(11)
N9 C043 C075 N12 7.0(10)
C152 C043 C075 N12 -175.5(7)
C163 N12 C075 C043 -179.0(7)
C163 N12 C075 C186 4.6(13)
C224 O4 C077 C066 13.3(11)
C224 O4 C077 C149 -166.8(7)
C108 C066 C077 O4 -176.5(7)
C108 C066 C077 C149 3.6(11)
N7 C068 C078 C130 177.3(6)
C123 C068 C078 C130 -3.4(10)
N7 C068 C078 C084 0.6(10)
C123 C068 C078 C084 179.8(6)
C166 N3 C079 C055 -178.2(7)
C166 N3 C079 C173 1.7(11)
N4 C055 C079 N3 3.1(9)
C149 C055 C079 N3 -177.7(6)
N4 C055 C079 C173 -176.7(6)
C149 C055 C079 C173 2.4(10)
C106 N18 C080 C120 178.6(5)
C106 N18 C080 C072 0.0(9)
C126 C072 C080 N18 178.5(6)
C100 C072 C080 N18 -2.4(9)
C126 C072 C080 C120 0.0(9)
C100 C072 C080 C120 179.1(6)
C043 N9 C081 C088 -3.1(11)
C043 N9 C081 C117 178.5(6)
C161 O17 C082 C091 7.2(12)
C161 O17 C082 C131 -176.4(7)
N17 C053 C083 C103 -3.3(12)
C143 C053 C083 C103 177.9(7)
C206 O10 C084 C107 0.3(11)
C206 O10 C084 C078 -179.3(7)
C130 C078 C084 O10 1.9(10)
C068 C078 C084 O10 178.5(6)
C130 C078 C084 C107 -177.8(7)
C068 C078 C084 C107 -1.2(10)
C068 N7 C085 C107 2.9(9)
C068 N7 C085 C148 -178.3(6)
N17 C063 C086 C138 178.5(7)
C093 C063 C086 C138 -2.4(11)
N17 C063 C086 C103 0.0(11)
C093 C063 C086 C103 179.2(7)
C226 O12 C087 C152 -168.1(8)
C226 O12 C087 C088 10.4(13)
N9 C081 C088 C087 0.2(12)
C117 C081 C088 C087 178.5(7)
O12 C087 C088 C081 -175.9(8)
C152 C087 C088 C081 2.6(12)
C232 O19 C089 C105 9.4(11)
C232 O19 C089 C133 -168.3(7)
C185 N1 C090 C128 -15.6(14)
C185 N1 C090 C034 160.2(8)
N2 C034 C090 C128 -177.7(7)
C118 C034 C090 C128 0.5(12)
N2 C034 C090 N1 6.3(10)
C118 C034 C090 N1 -175.5(7)
O17 C082 C091 C147 -178.9(7)
C131 C082 C091 C147 4.7(11)
C235 O26 C092 C067 12.9(13)
C235 O26 C092 C153 -169.5(8)
C114 C067 C092 O26 -175.8(8)
C114 C067 C092 C153 6.7(12)
C111 N16 C093 C141 0.9(12)
C111 N16 C093 C063 -177.5(7)
N17 C063 C093 N16 2.4(10)
C086 C063 C093 N16 -176.8(7)
N17 C063 C093 C141 -176.1(6)
C086 C063 C093 C141 4.7(11)
C202 N22 C094 C115 -15.8(15)
C202 N22 C094 C021 160.8(9)
N13 C021 C094 C115 -178.8(7)
C131 C021 C094 C115 1.8(11)
N13 C021 C094 N22 4.4(10)
C131 C021 C094 N22 -175.0(7)
N6 C061 C096 C102 1.4(12)
C142 C061 C096 C102 178.2(7)
C183 O28 C097 C129 4.5(11)
C183 O28 C097 C157 -176.8(7)
C216 O24 C100 C136 -0.9(11)
C216 O24 C100 C072 -177.9(7)
C126 C072 C100 O24 -1.3(10)
C080 C072 C100 O24 179.7(6)
C126 C072 C100 C136 -178.5(7)
C080 C072 C100 C136 2.4(9)
C199 O6 C102 C096 2.5(12)
C199 O6 C102 C059 -176.0(7)
C061 C096 C102 O6 179.6(7)
C061 C096 C102 C059 -2.0(12)
C134 C059 C102 O6 0.5(11)
C052 C059 C102 O6 -179.5(6)
C134 C059 C102 C096 -178.1(8)
C052 C059 C102 C096 1.9(11)
C204 O21 C103 C083 -0.2(13)
C204 O21 C103 C086 -178.9(8)
C053 C083 C103 O21 -178.0(7)
C053 C083 C103 C086 0.7(12)
C138 C086 C103 O21 1.3(12)
C063 C086 C103 O21 179.6(7)
C138 C086 C103 C083 -177.6(8)
C063 C086 C103 C083 0.8(11)
C190 N11 C104 C155 -16.9(14)
C190 N11 C104 C037 159.1(9)
N10 C037 C104 N11 6.0(10)
C135 C037 C104 N11 -176.4(7)
N10 C037 C104 C155 -177.6(7)
C135 C037 C104 C155 0.0(11)
O19 C089 C105 C122 -173.8(7)
C133 C089 C105 C122 3.8(11)
C080 N18 C106 C136 2.3(9)
C080 N18 C106 C146 -177.4(6)
O10 C084 C107 C085 -177.2(6)
C078 C084 C107 C085 2.5(10)
N7 C085 C107 C084 -3.5(11)
C148 C085 C107 C084 177.7(6)
C055 N4 C108 C066 -0.9(10)
C055 N4 C108 C121 179.9(6)
C077 C066 C108 N4 -2.4(11)
C077 C066 C108 C121 176.8(7)
O2 C065 C109 C150 -177.4(7)
C118 C065 C109 C150 6.7(11)
C121 N5 C110 C137 2.0(12)
C121 N5 C110 C052 -178.8(7)
N6 C052 C110 C137 -176.5(7)
C059 C052 C110 C137 2.0(10)
N6 C052 C110 N5 4.3(9)
C059 C052 C110 N5 -177.2(6)
C093 N16 C111 O20 5.0(13)
C093 N16 C111 C122 -175.3(7)
C196 N23 C113 C132 -13.9(13)
C196 N23 C113 C026 162.0(8)
N72 C026 C113 C132 -177.9(7)
C157 C026 C113 C132 0.6(10)
N72 C026 C113 N23 5.9(9)
C157 C026 C113 N23 -175.6(6)
C050 N20 C114 C067 1.0(11)
C050 N20 C114 C125 179.5(6)
C092 C067 C114 N20 -4.6(13)
C092 C067 C114 C125 176.9(7)
N22 C094 C115 C189 176.4(8)
C021 C094 C115 C189 -0.2(13)
C123 N8 C117 O11 6.4(12)
C123 N8 C117 C081 -174.6(6)
N9 C081 C117 O11 -160.5(7)
C088 C081 C117 O11 21.1(11)
N9 C081 C117 N8 20.4(9)
C088 C081 C117 N8 -158.0(7)
O2 C065 C118 C201 0.9(12)
C109 C065 C118 C201 177.1(8)
O2 C065 C118 C034 -178.8(7)
C109 C065 C118 C034 -2.6(11)
N2 C034 C118 C201 177.4(8)
C090 C034 C118 C201 -0.8(11)
N2 C034 C118 C065 -2.9(11)
C090 C034 C118 C065 178.9(7)
O14 C058 C119 C151 -179.6(7)
C135 C058 C119 C151 4.3(11)
C125 N19 C120 C139 1.6(11)
C125 N19 C120 C080 -178.9(7)
N18 C080 C120 C139 -177.3(6)
C072 C080 C120 C139 1.4(9)
N18 C080 C120 N19 3.2(8)
C072 C080 C120 N19 -178.2(6)
C110 N5 C121 O5 5.6(13)
C110 N5 C121 C108 -175.0(7)
N4 C108 C121 O5 -159.8(7)
C066 C108 C121 O5 20.9(11)
N4 C108 C121 N5 20.7(9)
C066 C108 C121 N5 -158.6(7)
C060 N15 C122 C105 0.7(10)
C060 N15 C122 C111 178.7(6)
C089 C105 C122 N15 -4.4(11)
C089 C105 C122 C111 177.7(7)
O20 C111 C122 N15 -158.7(7)
N16 C111 C122 N15 21.6(9)
O20 C111 C122 C105 19.3(11)
N16 C111 C122 C105 -160.4(7)
C156 C116 C123 N8 176.1(6)
C156 C116 C123 C068 -5.7(10)
C117 N8 C123 C116 0.2(11)
C117 N8 C123 C068 -178.0(7)
N7 C068 C123 C116 -175.7(6)
C078 C068 C123 C116 5.0(10)
N7 C068 C123 N8 2.7(9)
C078 C068 C123 N8 -176.6(6)
C120 N19 C125 O25 6.1(13)
C120 N19 C125 C114 -174.6(6)
N20 C114 C125 O25 -158.8(7)
C067 C114 C125 O25 19.9(11)
N20 C114 C125 N19 21.8(10)
C067 C114 C125 N19 -159.5(7)
C100 C072 C126 C144 179.3(7)
C080 C072 C126 C144 -1.7(10)
N1 C090 C128 C200 175.4(8)
C034 C090 C128 C200 -0.2(13)
O28 C097 C129 C154 -177.4(7)
C157 C097 C129 C154 3.9(11)
C068 C078 C130 C156 2.5(10)
C084 C078 C130 C156 179.0(6)
O17 C082 C131 C193 0.6(12)
C091 C082 C131 C193 177.1(8)
O17 C082 C131 C021 -178.2(7)
C091 C082 C131 C021 -1.6(11)
N13 C021 C131 C193 178.9(8)
C094 C021 C131 C193 -1.8(11)
N13 C021 C131 C082 -2.3(11)
C094 C021 C131 C082 177.0(7)
N23 C113 C132 C205 176.3(8)
C026 C113 C132 C205 0.6(12)
N15 C060 C133 C089 -3.9(10)
C069 C060 C133 C089 178.9(6)
N15 C060 C133 C192 179.1(6)
C069 C060 C133 C192 1.9(10)
O19 C089 C133 C060 177.9(6)
C105 C089 C133 C060 0.1(10)
O19 C089 C133 C192 -5.3(11)
C105 C089 C133 C192 176.9(7)
C052 C059 C134 C145 -1.9(12)
C102 C059 C134 C145 178.1(7)
N10 C037 C135 C211 177.2(7)
C104 C037 C135 C211 -0.3(11)
N10 C037 C135 C058 -4.1(10)
C104 C037 C135 C058 178.4(7)
O14 C058 C135 C211 1.4(11)
C119 C058 C135 C211 177.8(7)
O14 C058 C135 C037 -177.2(6)
C119 C058 C135 C037 -0.8(10)
O24 C100 C136 C106 -177.3(6)
C072 C100 C136 C106 -0.4(10)
N18 C106 C136 C100 -2.1(10)
C146 C106 C136 C100 177.5(6)
N5 C110 C137 C145 176.8(7)
C052 C110 C137 C145 -2.3(11)
C063 C086 C138 C164 0.4(12)
C103 C086 C138 C164 178.6(7)
N19 C120 C139 C144 178.4(6)
C080 C120 C139 C144 -1.0(10)
N16 C093 C141 C164 176.6(7)
C063 C093 C141 C164 -5.1(11)
C148 O9 C142 O7 15.0(12)
C148 O9 C142 C061 -173.2(6)
N6 C061 C142 O7 -175.0(7)
C096 C061 C142 O7 8.1(12)
N6 C061 C142 O9 13.1(9)
C096 C061 C142 O9 -163.8(7)
C146 O108 C143 O22 9.5(12)
C146 O108 C143 C053 -174.1(6)
N17 C053 C143 O22 -170.3(7)
C083 C053 C143 O22 8.6(11)
N17 C053 C143 O108 13.2(9)
C083 C053 C143 O108 -167.9(7)
C072 C126 C144 C139 2.0(11)
C120 C139 C144 C126 -0.7(11)
C110 C137 C145 C134 0.5(12)
C059 C134 C145 C137 1.6(12)
C143 O108 C146 O23 11.8(11)
C143 O108 C146 C106 -172.6(6)
N18 C106 C146 O23 -171.9(7)
C136 C106 C146 O23 8.4(10)
N18 C106 C146 O108 12.5(8)
C136 C106 C146 O108 -167.2(6)
C021 N13 C147 C091 0.8(11)
C021 N13 C147 C159 -178.6(6)
C082 C091 C147 N13 -4.6(11)
C082 C091 C147 C159 174.9(7)
C142 O9 C148 O8 9.6(11)
C142 O9 C148 C085 -175.9(6)
N7 C085 C148 O8 -172.0(7)
C107 C085 C148 O8 6.9(10)
N7 C085 C148 O9 13.3(8)
C107 C085 C148 O9 -167.8(6)
N4 C055 C149 C197 179.2(6)
C079 C055 C149 C197 0.1(9)
N4 C055 C149 C077 -1.7(10)
C079 C055 C149 C077 179.2(6)
O4 C077 C149 C197 -2.7(10)
C066 C077 C149 C197 177.2(7)
O4 C077 C149 C055 178.3(6)
C066 C077 C149 C055 -1.8(10)
C034 N2 C150 C109 0.8(11)
C034 N2 C150 C166 -179.8(6)
C065 C109 C150 N2 -6.1(11)
C065 C109 C150 C166 174.5(7)
C037 N10 C151 C119 -1.4(11)
C037 N10 C151 C163 -179.2(6)
C058 C119 C151 N10 -3.3(12)
C058 C119 C151 C163 174.4(7)
O12 C087 C152 C182 -0.8(12)
C088 C087 C152 C182 -179.3(8)
O12 C087 C152 C043 176.3(7)
C088 C087 C152 C043 -2.3(12)
N9 C043 C152 C087 -0.7(11)
C075 C043 C152 C087 -178.1(7)
N9 C043 C152 C182 176.6(7)
C075 C043 C152 C182 -0.8(11)
O26 C092 C153 C180 1.1(13)
C067 C092 C153 C180 178.8(8)
O26 C092 C153 C050 176.9(7)
C067 C092 C153 C050 -5.4(12)
N20 C050 C153 C092 1.6(11)
C057 C050 C153 C092 -178.0(7)
N20 C050 C153 C180 177.7(7)
C057 C050 C153 C180 -1.9(10)
C026 N72 C154 C129 0.0(10)
C026 N72 C154 C158 -178.7(6)
C097 C129 C154 N72 -4.5(11)
C097 C129 C154 C158 174.3(7)
N11 C104 C155 C220 176.8(8)
C037 C104 C155 C220 0.8(13)
C078 C130 C156 C116 -3.1(11)
C123 C116 C156 C130 4.9(11)
O28 C097 C157 C208 -2.0(11)
C129 C097 C157 C208 176.7(8)
O28 C097 C157 C026 -178.3(6)
C129 C097 C157 C026 0.4(10)
N72 C026 C157 C208 178.5(7)
C113 C026 C157 C208 0.1(10)
N72 C026 C157 C097 -5.0(10)
C113 C026 C157 C097 176.6(6)
C057 N21 C158 O27 5.3(14)
C057 N21 C158 C154 -179.0(7)
N72 C154 C158 O27 -165.4(8)
C129 C154 C158 O27 15.7(12)
N72 C154 C158 N21 18.7(10)
C129 C154 C158 N21 -160.1(7)
C069 N14 C159 O18 4.2(13)
C069 N14 C159 C147 -179.1(6)
N13 C147 C159 O18 -164.1(8)
C091 C147 C159 O18 16.4(11)
N13 C147 C159 N14 19.2(9)
C091 C147 C159 N14 -160.3(7)
C082 O17 C161 C212 170.2(8)
C075 N12 C163 O13 4.6(14)
C075 N12 C163 C151 -179.3(7)
N10 C151 C163 O13 -164.9(8)
C119 C151 C163 O13 17.2(12)
N10 C151 C163 N12 18.9(10)
C119 C151 C163 N12 -159.0(7)
C093 C141 C164 C138 3.1(11)
C086 C138 C164 C141 -0.7(12)
C058 O14 C165 C218 171.1(7)
C079 N3 C166 O3 7.4(12)
C079 N3 C166 C150 -178.6(6)
N2 C150 C166 O3 -165.7(7)
C109 C150 C166 O3 13.7(11)
N2 C150 C166 N3 20.3(9)
C109 C150 C166 N3 -160.2(7)
C065 O2 C167 C215 171.3(7)
C176 O106 C170 C202 156.9(8)
C176 O106 C170 C249 -73.6(8)
C176 O106 C170 C169 36.5(8)
C244 C169 C170 C202 -52.0(10)
C225 C169 C170 C202 -171.1(7)
C251 C169 C170 C202 72.0(9)
C244 C169 C170 O106 64.9(9)
C225 C169 C170 O106 -54.2(7)
C251 C169 C170 O106 -171.1(7)
C244 C169 C170 C249 174.4(8)
C225 C169 C170 C249 55.2(8)
C251 C169 C170 C249 -61.7(9)
C198 O104 C171 O105 177.1(9)
C198 O104 C171 C230 1.3(9)
N3 C079 C173 C194 177.6(6)
C055 C079 C173 C194 -2.5(10)
C191 O100 C174 O101 178.4(9)
C191 O100 C174 C231 -1.6(8)
C170 O106 C176 O107 177.0(10)
C170 O106 C176 C225 -2.1(10)
C179 O102 C178 C185 159.5(8)
C179 O102 C178 C229 -71.8(8)
C179 O102 C178 C162 36.1(9)
C240 C162 C178 O102 66.1(8)
C217 C162 C178 O102 -53.8(7)
C243 C162 C178 O102 -171.8(7)
C240 C162 C178 C185 -54.7(10)
C217 C162 C178 C185 -174.5(7)
C243 C162 C178 C185 67.4(9)
C240 C162 C178 C229 174.0(7)
C217 C162 C178 C229 54.2(7)
C243 C162 C178 C229 -63.9(8)
C178 O102 C179 O103 179.4(10)
C178 O102 C179 C217 -1.8(10)
C092 C153 C180 C187 174.1(8)
C050 C153 C180 C187 -1.6(11)
N14 C069 C181 C203 178.6(6)
C060 C069 C181 C203 -0.2(10)
C087 C152 C182 C195 175.2(8)
C043 C152 C182 C195 -1.9(12)
C097 O28 C183 C227 170.7(7)
C090 N1 C185 O1 8.2(16)
C090 N1 C185 C178 -167.8(8)
O102 C178 C185 O1 173.2(10)
C229 C178 C185 O1 52.2(13)
C162 C178 C185 O1 -72.1(13)
O102 C178 C185 N1 -10.6(13)
C229 C178 C185 N1 -131.6(9)
C162 C178 C185 N1 104.1(9)
C043 C075 C186 C195 1.3(11)
N12 C075 C186 C195 177.6(7)
C153 C180 C187 C188 4.3(13)
C180 C187 C188 C057 -3.3(12)
C050 C057 C188 C187 -0.4(11)
N21 C057 C188 C187 177.8(7)
C094 C115 C189 C193 -1.7(15)
C104 N11 C190 O15 11.2(16)
C104 N11 C190 C191 -167.8(8)
C174 O100 C191 C190 157.7(8)
C174 O100 C191 C233 -73.0(8)
C174 O100 C191 C184 35.5(7)
O15 C190 C191 O100 172.1(9)
N11 C190 C191 O100 -8.8(12)
O15 C190 C191 C233 52.1(13)
N11 C190 C191 C233 -128.9(9)
O15 C190 C191 C184 -75.2(12)
N11 C190 C191 C184 103.8(9)
C252 C184 C191 O100 65.9(8)
C234 C184 C191 O100 -172.0(7)
C231 C184 C191 O100 -52.9(7)
C252 C184 C191 C190 -52.7(10)
C234 C184 C191 C190 69.4(9)
C231 C184 C191 C190 -171.4(7)
C252 C184 C191 C233 173.1(8)
C234 C184 C191 C233 -64.8(9)
C231 C184 C191 C233 54.4(8)
C060 C133 C192 C203 -5.3(10)
C089 C133 C192 C203 177.9(7)
C115 C189 C193 C131 1.7(15)
C082 C131 C193 C189 -178.6(9)
C021 C131 C193 C189 0.1(13)
C079 C173 C194 C197 0.2(11)
C152 C182 C195 C186 4.4(13)
C075 C186 C195 C182 -4.1(12)
C113 N23 C196 O29 6.6(15)
C113 N23 C196 C198 -169.1(7)
C055 C149 C197 C194 -2.4(10)
C077 C149 C197 C194 178.6(7)
C173 C194 C197 C149 2.3(11)
O29 C196 C198 O104 173.5(9)
N23 C196 C198 O104 -10.6(11)
O29 C196 C198 C223 52.8(13)
N23 C196 C198 C223 -131.3(9)
O29 C196 C198 C177 -72.6(12)
N23 C196 C198 C177 103.3(9)
C171 O104 C198 C196 156.3(8)
C171 O104 C198 C223 -74.2(9)
C171 O104 C198 C177 33.3(8)
C254 C177 C198 C196 -53.7(10)
C230 C177 C198 C196 -172.6(7)
C257 C177 C198 C196 69.7(9)
C254 C177 C198 O104 67.1(8)
C230 C177 C198 O104 -51.8(7)
C257 C177 C198 O104 -169.5(7)
C254 C177 C198 C223 173.6(7)
C230 C177 C198 C223 54.7(8)
C257 C177 C198 C223 -63.0(8)
C102 O6 C199 C221 174.9(8)
C090 C128 C200 C201 0.1(15)
C128 C200 C201 C118 -0.4(15)
C065 C118 C201 C200 -179.0(9)
C034 C118 C201 C200 0.7(13)
C094 N22 C202 O16 9.9(17)
C094 N22 C202 C170 -168.1(9)
O106 C170 C202 O16 172.5(9)
C249 C170 C202 O16 51.0(13)
C169 C170 C202 O16 -76.3(13)
O106 C170 C202 N22 -9.5(13)
C249 C170 C202 N22 -131.0(9)
C169 C170 C202 N22 101.8(10)
C133 C192 C203 C181 6.3(12)
C069 C181 C203 C192 -3.4(11)
C103 O21 C204 C214 172.1(8)
C113 C132 C205 C208 -2.4(13)
C084 O10 C206 C222 174.6(7)
C097 C157 C208 C205 -178.2(8)
C026 C157 C208 C205 -1.9(12)
C132 C205 C208 C157 3.1(13)
C037 C135 C211 C220 -0.3(12)
C058 C135 C211 C220 -178.9(8)
O17 C161 C212 C277 -62.2(10)
O17 C161 C212 C260 173.7(8)
O21 C204 C214 C245 -65.8(12)
O21 C204 C214 C253 172.0(10)
O2 C167 C215 C258 173.9(8)
O2 C167 C215 C273 -60.4(10)
C100 O24 C216 C213 173.6(7)
C247 C213 C216 O24 -64.6(12)
C269 C213 C216 O24 170.4(10)
C240 C162 C217 C262 57.4(11)
C178 C162 C217 C262 175.7(9)
C243 C162 C217 C262 -70.4(13)
C240 C162 C217 C237 -171.5(7)
C178 C162 C217 C237 -53.2(7)
C243 C162 C217 C237 60.7(10)
C240 C162 C217 C179 -67.5(10)
C178 C162 C217 C179 50.9(8)
C243 C162 C217 C179 164.7(9)
O103 C179 C217 C262 15.6(17)
O102 C179 C217 C262 -163.0(9)
O103 C179 C217 C162 145.0(12)
O102 C179 C217 C162 -33.6(10)
O103 C179 C217 C237 -108.4(13)
O102 C179 C217 C237 73.1(9)
O14 C165 C218 C255 174.3(7)
O14 C165 C218 C266 -60.6(9)
C104 C155 C220 C211 -1.4(14)
C135 C211 C220 C155 1.1(14)
O6 C199 C221 C300 169.0(10)
O6 C199 C221 C248 -69.3(11)
O10 C206 C222 C268 166.2(11)
O10 C206 C222 C241 -67.2(13)
C196 C198 C223 C242 -164.0(7)
O104 C198 C223 C242 70.8(8)
C177 C198 C223 C242 -33.4(8)
C077 O4 C224 C172 165.2(7)
C271 C172 C224 O4 66.8(10)
C278 C172 C224 O4 -171.2(7)
O107 C176 C225 C169 146.2(12)
O106 C176 C225 C169 -34.9(10)
O107 C176 C225 C246 15.9(17)
O106 C176 C225 C246 -165.2(8)
O107 C176 C225 C238 -106.3(14)
O106 C176 C225 C238 72.6(8)
C244 C169 C225 C176 -67.2(9)
C251 C169 C225 C176 164.9(9)
C170 C169 C225 C176 53.1(8)
C244 C169 C225 C246 56.2(11)
C251 C169 C225 C246 -71.8(12)
C170 C169 C225 C246 176.5(9)
C244 C169 C225 C238 -172.8(7)
C251 C169 C225 C238 59.2(10)
C170 C169 C225 C238 -52.5(7)
C087 O12 C226 C168 164.7(8)
C276 C168 C226 O12 67.2(11)
C267 C168 C226 O12 -169.5(9)
O28 C183 C227 C256 173.7(7)
O28 C183 C227 C279 -59.0(10)
O102 C178 C229 C237 70.3(7)
C185 C178 C229 C237 -165.0(7)
C162 C178 C229 C237 -35.2(8)
O105 C171 C230 C250 20.6(15)
O104 C171 C230 C250 -164.3(8)
O105 C171 C230 C177 149.1(11)
O104 C171 C230 C177 -35.8(9)
O105 C171 C230 C242 -105.2(13)
O104 C171 C230 C242 69.9(9)
C254 C177 C230 C171 -65.8(10)
C257 C177 C230 C171 167.8(9)
C198 C177 C230 C171 51.8(8)
C254 C177 C230 C250 58.5(11)
C257 C177 C230 C250 -67.9(11)
C198 C177 C230 C250 176.2(8)
C254 C177 C230 C242 -172.7(8)
C257 C177 C230 C242 60.9(10)
C198 C177 C230 C242 -55.1(7)
O101 C174 C231 C228 -108.0(12)
O100 C174 C231 C228 72.0(8)
O101 C174 C231 C239 19.0(14)
O100 C174 C231 C239 -161.0(7)
O101 C174 C231 C184 146.0(11)
O100 C174 C231 C184 -34.0(9)
C233 C228 C231 C174 -67.4(8)
C233 C228 C231 C239 168.4(8)
C233 C228 C231 C184 36.4(9)
C252 C184 C231 C174 -66.1(10)
C234 C184 C231 C174 165.1(8)
C191 C184 C231 C174 51.5(7)
C252 C184 C231 C228 -171.2(8)
C234 C184 C231 C228 60.0(10)
C191 C184 C231 C228 -53.7(7)
C252 C184 C231 C239 57.3(11)
C234 C184 C231 C239 -71.5(11)
C191 C184 C231 C239 174.9(8)
C089 O19 C232 C160 166.2(6)
C274 C160 C232 O19 68.5(10)
C265 C160 C232 O19 -168.7(8)
O100 C191 C233 C228 71.2(8)
C190 C191 C233 C228 -165.4(8)
C184 C191 C233 C228 -33.5(8)
C231 C228 C233 C191 -1.3(9)
C092 O26 C235 C175 165.1(8)
C280 C175 C235 O26 64.3(11)
C270 C175 C235 O26 -170.8(9)
C262 C217 C237 C229 168.7(7)
C162 C217 C237 C229 34.3(8)
C179 C217 C237 C229 -68.1(8)
C178 C229 C237 C217 0.9(9)
C176 C225 C238 C249 -70.5(8)
C169 C225 C238 C249 34.9(8)
C246 C225 C238 C249 169.8(7)
C171 C230 C242 C223 -65.9(9)
C250 C230 C242 C223 168.9(7)
C177 C230 C242 C223 37.0(8)
C198 C223 C242 C230 -2.0(9)
C202 C170 C249 C238 -166.4(7)
O106 C170 C249 C238 70.1(7)
C169 C170 C249 C238 -35.4(8)
C225 C238 C249 C170 1.0(9)
C97 C210 C98 C776 139(10)
C777 C275 C92 C542 44(5)
C644 C272 C91 C543 -172(3)
C94 C597 C96 C97 178(3)
C597 C96 C97 C210 156(8)
C98 C210 C97 C96 123(13)
C275 C92 C542 C543 144(3)
C272 C91 C543 C542 158(4)
C92 C542 C543 C91 34(5)
